data_7716577
loop_
_publ_author_name
'Jur&#xe1;kov&#xe1;, Jana'
'Santana, Vinicius Tadeu'
'Pavlik, J&#xe1;n'
'Monco&#x13e;, J&#xe1;n'
'Nemec, Ivan'
'Clemente-Le&#xf3;n, Miguel'
'Kuppusamy, Senthil Kumar'
'Ruben, Mario'
'&#x10c;i&#x17e;m&#xe1;r, Erik'
'&#x160;alitro&#x161;, Ivan'

_publ_section_title
;
 Magnetic anisotropy and slow relaxation of magnetisation in double salts
 containing four- and six-coordinate cobalt(II) complex ions.
;
_journal_issue 31
_journal_name_full 'Dalton transactions (Cambridge, England : 2003)'
_journal_page_first 12962
_journal_page_last 12972
_journal_paper_doi 10.1039/d4dt01509f
_journal_volume 53
_journal_year 2024
_chemical_formula_sum 'C94 H128 Co2 N16 O4'
_chemical_formula_weight 1663.98
_space_group_crystal_system monoclinic
_space_group_IT_number 14
_space_group_name_Hall '-P 2ybc'
_space_group_name_H-M_alt 'P 1 21/c 1'
_atom_sites_solution_hydrogens mixed
_audit_creation_method SHELXL-2019/2
_audit_update_record
;
2024-05-01 deposited with the CCDC.	2024-07-09 downloaded from the CCDC.
;
_cell_angle_alpha 90
_cell_angle_beta 113.315(3)
_cell_angle_gamma 90
_cell_formula_units_Z 4
_cell_length_a 19.8535(6)
_cell_length_b 27.2121(5)
_cell_length_c 18.7151(4)
_cell_measurement_reflns_used 32435
_cell_measurement_temperature 100(2)
_cell_measurement_theta_max 70.6790
_cell_measurement_theta_min 2.4100
_cell_volume 9285.3(4)
_computing_structure_refinement 'SHELXL-2019/2 (Sheldrick, 2019)'
_diffrn_ambient_temperature 100(2)
_diffrn_detector HPAD
_diffrn_detector_area_resol_mean 5.81
_diffrn_detector_type 'Dectris 300K Pilatus3R'
_diffrn_measured_fraction_theta_full 0.998
_diffrn_measured_fraction_theta_max 0.998
_diffrn_measurement_device '4-circle diffractometer'
_diffrn_measurement_device_type 'STOE STADIVARI'
_diffrn_radiation_type CuK\a
_diffrn_radiation_wavelength 1.54186
_diffrn_reflns_av_R_equivalents 0.0940
_diffrn_reflns_av_unetI/netI 0.0374
_diffrn_reflns_Laue_measured_fraction_full 0.998
_diffrn_reflns_Laue_measured_fraction_max 0.998
_diffrn_reflns_limit_h_max 21
_diffrn_reflns_limit_h_min -23
_diffrn_reflns_limit_k_max 32
_diffrn_reflns_limit_k_min -29
_diffrn_reflns_limit_l_max 22
_diffrn_reflns_limit_l_min -15
_diffrn_reflns_number 170652
_diffrn_reflns_point_group_measured_fraction_full 0.998
_diffrn_reflns_point_group_measured_fraction_max 0.998
_diffrn_reflns_theta_full 66.602
_diffrn_reflns_theta_max 66.602
_diffrn_reflns_theta_min 4.481
_diffrn_source 'Genix3D Cu HF'
_diffrn_source_type 'Xenocs Cu tube'
_exptl_absorpt_coefficient_mu 3.245
_exptl_absorpt_correction_T_max 1.00000
_exptl_absorpt_correction_T_min 0.56809
_exptl_absorpt_correction_type multi-scan
_exptl_absorpt_process_details
;
CrysAlisPro 1.171.41.93a (Rigaku Oxford Diffraction, 2020)
Empirical absorption correction using spherical harmonics,
implemented in SCALE3 ABSPACK scaling algorithm.
;
_exptl_crystal_colour green
_exptl_crystal_density_diffrn 1.190
_exptl_crystal_description block
_exptl_crystal_F_000 3560
_exptl_crystal_size_max 0.250
_exptl_crystal_size_mid 0.220
_exptl_crystal_size_min 0.150
_refine_diff_density_max 0.996
_refine_diff_density_min -0.779
_refine_diff_density_rms 0.086
_refine_ls_extinction_method none
_refine_ls_goodness_of_fit_ref 1.052
_refine_ls_hydrogen_treatment constr
_refine_ls_matrix_type full
_refine_ls_number_parameters 1131
_refine_ls_number_reflns 16373
_refine_ls_number_restraints 1171
_refine_ls_restrained_S_all 1.034
_refine_ls_R_factor_all 0.1267
_refine_ls_R_factor_gt 0.1086
_refine_ls_shift/su_max 0.002
_refine_ls_shift/su_mean 0.000
_refine_ls_structure_factor_coef Fsqd
_refine_ls_weighting_details 'w=1/[\s^2^(Fo^2^)+(0.1343P)^2^+33.6816P] where P=(Fo^2^+2Fc^2^)/3'
_refine_ls_weighting_scheme calc
_refine_ls_wR_factor_gt 0.2926
_refine_ls_wR_factor_ref 0.3057
_reflns_Friedel_coverage 0.000
_reflns_number_gt 12996
_reflns_number_total 16373
_reflns_threshold_expression 'I > 2\s(I)'
_cod_data_source_file d4dt01509f2.cif
_cod_data_source_block 4
_cod_depositor_comments 'Adding full bibliography for 7716575--7716578.cif.'
_cod_original_sg_symbol_H-M 'P 21/c'
_cod_database_code 7716577
_shelx_shelxl_version_number 2019/2
_shelx_space_group_comment
;
The symmetry employed for this shelxl refinement is uniquely defined
by the following loop, which should always be used as a source of
symmetry information in preference to the above space-group names.
They are only intended as comments.
;
_shelx_estimated_absorpt_t_min 0.498
_shelx_estimated_absorpt_t_max 0.642

loop_
_space_group_symop_operation_xyz
'x, y, z'
'-x, y+1/2, -z+1/2'
'-x, -y, -z'
'x, -y-1/2, z-1/2'

loop_
_atom_site_label
_atom_site_type_symbol
_atom_site_fract_x
_atom_site_fract_y
_atom_site_fract_z
_atom_site_U_iso_or_equiv
_atom_site_adp_type
_atom_site_occupancy
_atom_site_site_symmetry_order
_atom_site_calc_flag
_atom_site_refinement_flags_posn
_atom_site_refinement_flags_adp
_atom_site_refinement_flags_occupancy
_atom_site_disorder_assembly
_atom_site_disorder_group
Co1 Co 0.51307(5) 0.28737(3) 0.59148(5) 0.0392(2) Uani 1 1 d . . . . .
Co2 Co 0.43279(7) 0.01526(4) 0.69992(6) 0.0581(3) Uani 1 1 d . . . . .
O1 O 0.2881(4) -0.0881(4) 0.7367(4) 0.137(3) Uani 1 1 d . . . . .
O2 O 0.5757(3) -0.04790(18) 0.6016(3) 0.0804(15) Uani 1 1 d . . . . .
O3 O 0.5997(3) 0.05650(18) 0.9211(3) 0.0699(13) Uani 1 1 d . . . . .
O4 O 0.3042(4) 0.1305(2) 0.5529(3) 0.101(2) Uani 1 1 d . . . . .
N1 N 0.4089(2) 0.31628(16) 0.5752(3) 0.0417(10) Uani 1 1 d . . . . .
N2 N 0.5277(3) 0.36360(17) 0.5922(3) 0.0427(10) Uani 1 1 d . . . . .
N3 N 0.6250(3) 0.29547(17) 0.6068(3) 0.0446(10) Uani 1 1 d . . . . .
N6 N 0.5390(3) 0.27113(16) 0.7098(3) 0.0455(11) Uani 1 1 d . . . . .
N4 N 0.4727(3) 0.26726(16) 0.4733(3) 0.0418(10) Uani 1 1 d . . . . .
N7 N 0.3753(4) -0.0360(2) 0.7224(3) 0.0693(15) Uani 1 1 d . . . . .
N8 N 0.4885(4) -0.0125(2) 0.6422(3) 0.0669(15) Uani 1 1 d . . . . .
N9 N 0.5052(3) 0.04427(18) 0.7966(3) 0.0604(14) Uani 1 1 d . . . . .
N10 N 0.3649(4) 0.0663(2) 0.6395(3) 0.0677(16) Uani 1 1 d . . . . .
N11 N 0.3424(3) 0.38066(16) 0.5846(3) 0.0443(10) Uani 1 1 d . . . . .
N12 N 0.7182(3) 0.3460(2) 0.6180(4) 0.0647(15) Uani 1 1 d . . . . .
N13 N 0.5784(3) 0.21513(17) 0.8046(3) 0.0485(11) Uani 1 1 d . . . . .
N14 N 0.4282(3) 0.20955(16) 0.3817(3) 0.0483(11) Uani 1 1 d . . . . .
N5 N 0.5057(3) 0.21091(16) 0.5932(3) 0.0435(10) Uani 1 1 d . . . . .
C1 C 0.3013(3) 0.3393(2) 0.5812(3) 0.0433(12) Uani 1 1 d . . . . .
C2 C 0.2316(3) 0.3331(2) 0.5817(4) 0.0558(15) Uani 1 1 d . . . . .
H2 H 0.203558 0.360194 0.586522 0.067 Uiso 1 1 calc R U . . .
C3 C 0.2052(4) 0.2849(2) 0.5748(4) 0.0604(16) Uani 1 1 d . . . . .
H3 H 0.158726 0.278789 0.576504 0.073 Uiso 1 1 calc R U . . .
C4 C 0.2464(3) 0.2453(2) 0.5654(4) 0.0528(14) Uani 1 1 d . . . . .
H4 H 0.226156 0.213174 0.558989 0.063 Uiso 1 1 calc R U . . .
C5 C 0.3148(3) 0.2513(2) 0.5650(3) 0.0451(12) Uani 1 1 d . . . . .
H5 H 0.342324 0.224125 0.559392 0.054 Uiso 1 1 calc R U . . .
C6 C 0.3426(3) 0.2997(2) 0.5733(3) 0.0421(11) Uani 1 1 d . . . . .
C7 C 0.4068(3) 0.3651(2) 0.5814(3) 0.0429(12) Uani 1 1 d . . . . .
C8 C 0.4709(3) 0.3935(2) 0.5833(3) 0.0417(11) Uani 1 1 d . . . . .
C9 C 0.4767(3) 0.4439(2) 0.5759(3) 0.0435(12) Uani 1 1 d . . . . .
H9 H 0.436532 0.465024 0.569196 0.052 Uiso 1 1 calc R U . . .
C10 C 0.5421(3) 0.4625(2) 0.5786(3) 0.0487(13) Uani 1 1 d . . . . .
H10 H 0.547543 0.496943 0.574918 0.058 Uiso 1 1 calc R U . . .
C11 C 0.5999(3) 0.4317(2) 0.5864(3) 0.0467(13) Uani 1 1 d . . . . .
H11 H 0.644570 0.444438 0.586606 0.056 Uiso 1 1 calc R U . . .
C12 C 0.5910(3) 0.3818(2) 0.5940(3) 0.0433(12) Uani 1 1 d . . . . .
C13 C 0.6459(3) 0.3420(2) 0.6046(4) 0.0493(13) Uani 1 1 d . . . . .
C14 C 0.7450(4) 0.2984(3) 0.6245(5) 0.0662(18) Uani 1 1 d . . . . .
C15 C 0.8140(4) 0.2803(3) 0.6375(6) 0.085(3) Uani 1 1 d . . . . .
H15 H 0.853769 0.301502 0.642676 0.102 Uiso 1 1 calc R U . . .
C16 C 0.8221(4) 0.2299(3) 0.6425(6) 0.082(2) Uani 1 1 d . . . . .
H16 H 0.868138 0.216057 0.649279 0.099 Uiso 1 1 calc R U . . .
C17 C 0.7649(4) 0.1985(3) 0.6379(4) 0.0638(17) Uani 1 1 d . . . . .
H17 H 0.773238 0.164059 0.641567 0.077 Uiso 1 1 calc R U . . .
C18 C 0.6965(4) 0.2162(2) 0.6282(4) 0.0547(14) Uani 1 1 d . . . . .
H18 H 0.658526 0.194901 0.627862 0.066 Uiso 1 1 calc R U . . .
C19 C 0.6859(3) 0.2674(2) 0.6189(3) 0.0488(13) Uani 1 1 d . . . . .
C20 C 0.5631(3) 0.2953(2) 0.7801(3) 0.0453(12) Uani 1 1 d . . . . .
C21 C 0.5656(3) 0.3456(2) 0.7962(3) 0.0480(13) Uani 1 1 d . . . . .
H21 H 0.549791 0.369283 0.755573 0.058 Uiso 1 1 calc R U . . .
C22 C 0.5916(4) 0.3595(2) 0.8731(4) 0.0557(15) Uani 1 1 d . . . . .
H22 H 0.592870 0.393430 0.885735 0.067 Uiso 1 1 calc R U . . .
C23 C 0.6163(4) 0.3248(2) 0.9328(4) 0.0570(16) Uani 1 1 d . . . . .
H23 H 0.633775 0.335850 0.985228 0.068 Uiso 1 1 calc R U . . .
C24 C 0.6161(4) 0.2753(2) 0.9185(3) 0.0550(15) Uani 1 1 d . . . . .
H24 H 0.634238 0.251969 0.959508 0.066 Uiso 1 1 calc R U . . .
C25 C 0.5876(4) 0.2611(2) 0.8400(3) 0.0478(13) Uani 1 1 d . . . . .
C26 C 0.5488(3) 0.2233(2) 0.7268(3) 0.0465(13) Uani 1 1 d . . . . .
C27 C 0.5257(3) 0.1876(2) 0.6618(3) 0.0468(13) Uani 1 1 d . . . . .
C28 C 0.5220(4) 0.1366(2) 0.6651(4) 0.0566(16) Uani 1 1 d . . . . .
H28 H 0.535024 0.120152 0.713542 0.068 Uiso 1 1 calc R U . . .
C29 C 0.4988(4) 0.1104(2) 0.5964(4) 0.0605(17) Uani 1 1 d . . . . .
H29 H 0.497504 0.075550 0.597551 0.073 Uiso 1 1 calc R U . . .
C30 C 0.4773(4) 0.1348(2) 0.5252(4) 0.0559(16) Uani 1 1 d . . . . .
H30 H 0.460711 0.116957 0.477721 0.067 Uiso 1 1 calc R U . . .
C31 C 0.4807(3) 0.18563(19) 0.5257(3) 0.0430(12) Uani 1 1 d . . . . .
C32 C 0.4602(3) 0.21960(19) 0.4591(3) 0.0424(12) Uani 1 1 d . . . . .
C33 C 0.4474(3) 0.2905(2) 0.4016(3) 0.0450(13) Uani 1 1 d . . . . .
C34 C 0.4441(4) 0.3400(2) 0.3820(3) 0.0507(14) Uani 1 1 d . . . . .
H34 H 0.461601 0.364807 0.420790 0.061 Uiso 1 1 calc R U . . .
C35 C 0.4143(4) 0.3518(2) 0.3037(4) 0.0566(15) Uani 1 1 d . . . . .
H35 H 0.412021 0.385247 0.288589 0.068 Uiso 1 1 calc R U . . .
C36 C 0.3873(4) 0.3155(3) 0.2461(4) 0.0614(17) Uani 1 1 d . . . . .
H36 H 0.366815 0.325187 0.192950 0.074 Uiso 1 1 calc R U . . .
C37 C 0.3896(4) 0.2660(2) 0.2644(4) 0.0576(16) Uani 1 1 d . . . . .
H37 H 0.371855 0.241371 0.225453 0.069 Uiso 1 1 calc R U . . .
C38 C 0.4198(3) 0.2547(2) 0.3437(3) 0.0482(13) Uani 1 1 d . . . . .
C39 C 0.3312(5) -0.0598(4) 0.7286(4) 0.075(2) Uani 1 1 d . . . . .
C40 C 0.5301(4) -0.0298(2) 0.6227(4) 0.0597(16) Uani 1 1 d . . . . .
C41 C 0.5515(4) 0.0502(2) 0.8578(4) 0.0543(15) Uani 1 1 d . . . . .
C42 C 0.3340(4) 0.0973(2) 0.5960(4) 0.0655(19) Uani 1 1 d . . . . .
C43 C 0.7685(4) 0.3914(3) 0.6349(4) 0.0709(18) Uani 1 1 d . . . . .
H43A H 0.747945 0.417895 0.656512 0.085 Uiso 1 1 calc R U . . .
H43B H 0.817512 0.382801 0.674534 0.085 Uiso 1 1 calc R U . . .
C44 C 0.7760(4) 0.4091(3) 0.5649(5) 0.0754(19) Uani 1 1 d . . . . .
H44A H 0.727013 0.417169 0.524753 0.091 Uiso 1 1 calc R U . . .
H44B H 0.797893 0.383051 0.543954 0.091 Uiso 1 1 calc R U . . .
C45 C 0.8252(4) 0.4553(3) 0.5838(4) 0.0712(19) Uani 1 1 d . . . . .
H45A H 0.871552 0.447980 0.628772 0.085 Uiso 1 1 calc R U . . .
H45B H 0.800212 0.482141 0.599369 0.085 Uiso 1 1 calc R U . . .
C46 C 0.8436(5) 0.4731(3) 0.5152(5) 0.081(2) Uani 1 1 d . . . . .
H46A H 0.797206 0.479557 0.469938 0.097 Uiso 1 1 calc R U . . .
H46B H 0.869572 0.446423 0.500513 0.097 Uiso 1 1 calc R U . . .
C47 C 0.8921(4) 0.5206(3) 0.5331(5) 0.077(2) Uani 1 1 d . . . . .
H47A H 0.866016 0.547898 0.546182 0.093 Uiso 1 1 calc R U . . .
H47B H 0.938591 0.514710 0.578538 0.093 Uiso 1 1 calc R U . . .
C48 C 0.9090(5) 0.5351(4) 0.4631(5) 0.085(2) Uani 1 1 d . . . . .
H48A H 0.862064 0.540257 0.417879 0.102 Uiso 1 1 calc R U . . .
H48B H 0.934654 0.507443 0.450393 0.102 Uiso 1 1 calc R U . . .
C49 C 0.9560(4) 0.5815(3) 0.4744(5) 0.078(2) Uani 1 1 d . . . . .
H49A H 1.003641 0.576186 0.518542 0.094 Uiso 1 1 calc R U . . .
H49B H 0.931089 0.609181 0.488368 0.094 Uiso 1 1 calc R U . . .
C50 C 0.9702(5) 0.5959(4) 0.4021(5) 0.098(3) Uani 1 1 d . . . . .
H50A H 0.994277 0.567657 0.388507 0.117 Uiso 1 1 calc R U . . .
H50B H 0.921995 0.600503 0.358435 0.117 Uiso 1 1 calc R U . . .
C51 C 1.0149(5) 0.6402(4) 0.4060(6) 0.094(3) Uani 1 1 d . . . . .
H51A H 1.026606 0.641207 0.359258 0.113 Uiso 1 1 calc R U . . .
H51B H 1.061808 0.637633 0.452145 0.113 Uiso 1 1 calc R U . . .
C52 C 0.9769(5) 0.6877(4) 0.4109(6) 0.102(3) Uani 1 1 d . . . . .
H52A H 0.926737 0.687707 0.369534 0.123 Uiso 1 1 calc R U . . .
H52B H 0.972241 0.688898 0.461639 0.123 Uiso 1 1 calc R U . . .
C53 C 1.0159(5) 0.7327(4) 0.4026(6) 0.101(3) Uani 1 1 d . . . . .
H53A H 1.019914 0.732104 0.351569 0.121 Uiso 1 1 calc R U . . .
H53B H 1.066211 0.732912 0.443725 0.121 Uiso 1 1 calc R U . . .
C54 C 0.9748(8) 0.7805(5) 0.4091(9) 0.152(5) Uani 1 1 d . . . . .
H54A H 0.928132 0.783026 0.363769 0.228 Uiso 1 1 calc R U . . .
H54B H 1.005185 0.809282 0.410945 0.228 Uiso 1 1 calc R U . . .
H54C H 0.965325 0.779256 0.456645 0.228 Uiso 1 1 calc R U . . .
C55 C 0.3203(3) 0.4306(2) 0.5983(4) 0.0488(13) Uani 1 1 d . . . . .
H55A H 0.267161 0.430522 0.587029 0.059 Uiso 1 1 calc R U . . .
H55B H 0.328334 0.453801 0.561679 0.059 Uiso 1 1 calc R U . . .
C56 C 0.3620(4) 0.4488(2) 0.6808(4) 0.0525(14) Uani 1 1 d . . . . .
H56A H 0.412393 0.458092 0.687610 0.063 Uiso 1 1 calc R U . . .
H56B H 0.365707 0.421891 0.717842 0.063 Uiso 1 1 calc R U . . .
C57 C 0.3239(4) 0.4934(2) 0.6995(4) 0.0639(16) Uani 1 1 d D . . . .
H57A H 0.361203 0.515103 0.737168 0.077 Uiso 0.675(8) 1 d R U P A 1
H57B H 0.297673 0.512492 0.651368 0.077 Uiso 0.675(8) 1 d R U P A 1
H57C H 0.359393 0.510052 0.746338 0.077 Uiso 0.325(8) 1 d R U P A 2
H57D H 0.310273 0.516982 0.655688 0.077 Uiso 0.325(8) 1 d R U P A 2
C58 C 0.2690(4) 0.4763(4) 0.7338(6) 0.059(3) Uani 0.675(8) 1 d D . P A 1
H58A H 0.238748 0.449442 0.700988 0.071 Uiso 0.675(8) 1 calc R U P A 1
H58B H 0.296762 0.462673 0.786371 0.071 Uiso 0.675(8) 1 calc R U P A 1
C59 C 0.2177(5) 0.5169(4) 0.7399(7) 0.072(3) Uani 0.675(8) 1 d D . P A 1
H59A H 0.191414 0.531847 0.688004 0.087 Uiso 0.675(8) 1 calc R U P A 1
H59B H 0.247345 0.542966 0.775403 0.087 Uiso 0.675(8) 1 calc R U P A 1
C60 C 0.1613(6) 0.4972(6) 0.7703(8) 0.092(4) Uani 0.675(8) 1 d D . P A 1
H60A H 0.131061 0.472114 0.733133 0.110 Uiso 0.675(8) 1 calc R U P A 1
H60B H 0.188501 0.480246 0.820354 0.110 Uiso 0.675(8) 1 calc R U P A 1
C61 C 0.1099(8) 0.5341(6) 0.7831(11) 0.116(5) Uani 0.675(8) 1 d D . P A 1
H61A H 0.081821 0.551052 0.733374 0.139 Uiso 0.675(8) 1 calc R U P A 1
H61B H 0.139374 0.559117 0.820952 0.139 Uiso 0.675(8) 1 calc R U P A 1
C62 C 0.0557(9) 0.5105(6) 0.8134(12) 0.147(6) Uani 0.675(8) 1 d D . P A 1
H62A H 0.020825 0.489896 0.771414 0.176 Uiso 0.675(8) 1 calc R U P A 1
H62B H 0.083532 0.488411 0.857188 0.176 Uiso 0.675(8) 1 calc R U P A 1
C63 C 0.0112(12) 0.5464(7) 0.8411(15) 0.195(8) Uani 0.675(8) 1 d D . P A 1
H63A H -0.017087 0.568726 0.797857 0.234 Uiso 0.675(8) 1 calc R U P A 1
H63B H 0.045343 0.566699 0.884153 0.234 Uiso 0.675(8) 1 calc R U P A 1
C64 C -0.0420(11) 0.5193(8) 0.8693(14) 0.214(8) Uani 0.675(8) 1 d D . P A 1
H64A H -0.078856 0.501559 0.824836 0.257 Uiso 0.675(8) 1 calc R U P A 1
H64B H -0.014141 0.494599 0.908784 0.257 Uiso 0.675(8) 1 calc R U P A 1
C65 C -0.0821(15) 0.5538(9) 0.9048(18) 0.277(12) Uani 0.675(8) 1 d D . P A 1
H65A H -0.111390 0.577880 0.864995 0.332 Uiso 0.675(8) 1 calc R U P A 1
H65B H -0.045424 0.572223 0.948562 0.332 Uiso 0.675(8) 1 calc R U P A 1
C66 C -0.1330(10) 0.5252(13) 0.9344(11) 0.258(12) Uani 0.675(8) 1 d D . P A 1
H66A H -0.157459 0.548329 0.956451 0.387 Uiso 0.675(8) 1 calc R U P A 1
H66B H -0.169927 0.507443 0.890965 0.387 Uiso 0.675(8) 1 calc R U P A 1
H66C H -0.103992 0.501788 0.974492 0.387 Uiso 0.675(8) 1 calc R U P A 1
C58A C 0.2533(9) 0.4809(7) 0.7111(16) 0.059(3) Uani 0.325(8) 1 d D . P A 2
H58C H 0.221597 0.459460 0.668319 0.071 Uiso 0.325(8) 1 calc R U P A 2
H58D H 0.265716 0.463124 0.760819 0.071 Uiso 0.325(8) 1 calc R U P A 2
C59A C 0.2122(12) 0.5287(9) 0.7121(16) 0.072(3) Uani 0.325(8) 1 d D . P A 2
H59C H 0.186660 0.541030 0.658262 0.087 Uiso 0.325(8) 1 calc R U P A 2
H59D H 0.247807 0.554067 0.742441 0.087 Uiso 0.325(8) 1 calc R U P A 2
C60A C 0.1559(14) 0.5200(10) 0.7484(18) 0.092(4) Uani 0.325(8) 1 d D . P A 2
H60C H 0.117085 0.497717 0.714244 0.110 Uiso 0.325(8) 1 calc R U P A 2
H60D H 0.180595 0.503414 0.799262 0.110 Uiso 0.325(8) 1 calc R U P A 2
C61A C 0.1205(17) 0.5669(11) 0.760(2) 0.116(5) Uani 0.325(8) 1 d D . P A 2
H61C H 0.095163 0.583293 0.709544 0.139 Uiso 0.325(8) 1 calc R U P A 2
H61D H 0.159267 0.589365 0.794169 0.139 Uiso 0.325(8) 1 calc R U P A 2
C62A C 0.0650(18) 0.5577(11) 0.798(2) 0.147(6) Uani 0.325(8) 1 d D . P A 2
H62C H 0.024181 0.537405 0.761916 0.176 Uiso 0.325(8) 1 calc R U P A 2
H62D H 0.089379 0.538852 0.846463 0.176 Uiso 0.325(8) 1 calc R U P A 2
C63A C 0.034(2) 0.6055(13) 0.816(3) 0.195(8) Uani 0.325(8) 1 d D . P A 2
H63C H 0.014189 0.626129 0.768472 0.234 Uiso 0.325(8) 1 calc R U P A 2
H63D H 0.073551 0.624065 0.856344 0.234 Uiso 0.325(8) 1 calc R U P A 2
C64A C -0.0280(19) 0.5957(15) 0.844(3) 0.214(8) Uani 0.325(8) 1 d D . P A 2
H64C H -0.074320 0.589691 0.798902 0.257 Uiso 0.325(8) 1 calc R U P A 2
H64D H -0.016044 0.565497 0.876678 0.257 Uiso 0.325(8) 1 calc R U P A 2
C65A C -0.040(2) 0.638(2) 0.893(3) 0.277(12) Uani 0.325(8) 1 d D . P A 2
H65C H -0.042128 0.669622 0.864717 0.332 Uiso 0.325(8) 1 calc R U P A 2
H65D H 0.002886 0.640096 0.943249 0.332 Uiso 0.325(8) 1 calc R U P A 2
C66A C -0.1104(18) 0.632(3) 0.907(2) 0.258(12) Uani 0.325(8) 1 d D . P A 2
H66D H -0.116132 0.659231 0.937178 0.387 Uiso 0.325(8) 1 calc R U P A 2
H66E H -0.152610 0.630343 0.856403 0.387 Uiso 0.325(8) 1 calc R U P A 2
H66F H -0.107629 0.600837 0.934881 0.387 Uiso 0.325(8) 1 calc R U P A 2
C67 C 0.4009(4) 0.1639(2) 0.3375(4) 0.0549(15) Uani 1 1 d . . . . .
H67A H 0.421149 0.135399 0.372356 0.066 Uiso 1 1 calc R U . . .
H67B H 0.418660 0.161908 0.295037 0.066 Uiso 1 1 calc R U . . .
C68 C 0.3185(4) 0.1607(3) 0.3031(4) 0.0711(18) Uani 1 1 d . . . . .
H68A H 0.298424 0.190933 0.272744 0.085 Uiso 1 1 calc R U . . .
H68B H 0.303402 0.132577 0.266594 0.085 Uiso 1 1 calc R U . . .
C69 C 0.2863(5) 0.1547(4) 0.3607(5) 0.082(2) Uani 1 1 d . . . . .
H69A H 0.300546 0.182855 0.397182 0.098 Uiso 1 1 calc R U . . .
H69B H 0.305607 0.124348 0.391075 0.098 Uiso 1 1 calc R U . . .
C70 C 0.1999(4) 0.1516(4) 0.3200(5) 0.097(3) Uani 1 1 d D . . . .
H70A H 0.179930 0.185364 0.308185 0.116 Uiso 0.229(8) 1 d R U P B 1
H70B H 0.185770 0.133854 0.269995 0.116 Uiso 0.229(8) 1 d R U P B 1
H70C H 0.181860 0.180064 0.284475 0.116 Uiso 0.771(8) 1 d R U P B 2
H70D H 0.186160 0.121454 0.287865 0.116 Uiso 0.771(8) 1 d R U P B 2
C71 C 0.1664(13) 0.127(2) 0.3721(16) 0.110(5) Uani 0.229(8) 1 d D . P B 1
H71A H 0.192854 0.095362 0.392235 0.132 Uiso 0.229(8) 1 calc R U P B 1
H71B H 0.173660 0.148013 0.417234 0.132 Uiso 0.229(8) 1 calc R U P B 1
C72 C 0.0841(14) 0.115(2) 0.3293(16) 0.114(5) Uani 0.229(8) 1 d D . P B 1
H72A H 0.077797 0.087235 0.293931 0.137 Uiso 0.229(8) 1 calc R U P B 1
H72B H 0.059613 0.144259 0.297195 0.137 Uiso 0.229(8) 1 calc R U P B 1
C73 C 0.0465(15) 0.104(3) 0.3853(17) 0.148(7) Uani 0.229(8) 1 d D . P B 1
H73A H 0.069075 0.073723 0.415376 0.178 Uiso 0.229(8) 1 calc R U P B 1
H73B H 0.055023 0.131079 0.422543 0.178 Uiso 0.229(8) 1 calc R U P B 1
C74 C -0.0365(13) 0.095(2) 0.342(2) 0.176(7) Uani 0.229(8) 1 d D . P B 1
H74A H -0.045720 0.077087 0.293402 0.211 Uiso 0.229(8) 1 calc R U P B 1
H74B H -0.061195 0.127675 0.327743 0.211 Uiso 0.229(8) 1 calc R U P B 1
C75 C -0.070(2) 0.0667(16) 0.391(3) 0.183(6) Uani 0.229(8) 1 d D . P B 1
H75A H -0.098410 0.038360 0.360372 0.219 Uiso 0.229(8) 1 calc R U P B 1
H75B H -0.030642 0.053945 0.438401 0.219 Uiso 0.229(8) 1 calc R U P B 1
C76 C -0.121(3) 0.0999(16) 0.414(3) 0.165(6) Uani 0.229(8) 1 d D . P B 1
H76A H -0.155286 0.117464 0.366913 0.198 Uiso 0.229(8) 1 calc R U P B 1
H76B H -0.091749 0.124722 0.451696 0.198 Uiso 0.229(8) 1 calc R U P B 1
C77 C -0.167(2) 0.0701(18) 0.449(3) 0.143(5) Uani 0.229(8) 1 d D . P B 1
H77A H -0.212296 0.058491 0.407183 0.172 Uiso 0.229(8) 1 calc R U P B 1
H77B H -0.138053 0.040785 0.476055 0.172 Uiso 0.229(8) 1 calc R U P B 1
C78 C -0.186(3) 0.100(2) 0.507(3) 0.147(6) Uani 0.229(8) 1 d D . P B 1
H78A H -0.214399 0.080101 0.528707 0.220 Uiso 0.229(8) 1 calc R U P B 1
H78B H -0.140694 0.111324 0.549899 0.220 Uiso 0.229(8) 1 calc R U P B 1
H78C H -0.214919 0.129026 0.481043 0.220 Uiso 0.229(8) 1 calc R U P B 1
C71A C 0.1607(5) 0.1513(7) 0.3760(6) 0.110(5) Uani 0.771(8) 1 d D . P B 2
H71C H 0.174203 0.180921 0.409376 0.132 Uiso 0.771(8) 1 calc R U P B 2
H71D H 0.175326 0.121903 0.409826 0.132 Uiso 0.771(8) 1 calc R U P B 2
C72A C 0.0775(5) 0.1506(7) 0.3271(6) 0.114(5) Uani 0.771(8) 1 d D . P B 2
H72C H 0.063785 0.178809 0.290762 0.137 Uiso 0.771(8) 1 calc R U P B 2
H72D H 0.063987 0.119986 0.296041 0.137 Uiso 0.771(8) 1 calc R U P B 2
C73A C 0.0357(5) 0.1535(9) 0.3808(7) 0.148(7) Uani 0.771(8) 1 d D . P B 2
H73C H 0.051100 0.125762 0.418080 0.178 Uiso 0.771(8) 1 calc R U P B 2
H73D H 0.049245 0.184378 0.411205 0.178 Uiso 0.771(8) 1 calc R U P B 2
C74A C -0.0480(5) 0.1519(11) 0.3364(8) 0.176(7) Uani 0.771(8) 1 d D . P B 2
H74C H -0.062953 0.119239 0.311750 0.211 Uiso 0.771(8) 1 calc R U P B 2
H74D H -0.063541 0.177083 0.294887 0.211 Uiso 0.771(8) 1 calc R U P B 2
C75A C -0.0850(6) 0.1615(11) 0.3935(8) 0.183(6) Uani 0.771(8) 1 d D . P B 2
H75C H -0.072219 0.134685 0.432254 0.219 Uiso 0.771(8) 1 calc R U P B 2
H75D H -0.065813 0.192632 0.421681 0.219 Uiso 0.771(8) 1 calc R U P B 2
C76A C -0.1688(6) 0.1650(9) 0.3520(8) 0.165(6) Uani 0.771(8) 1 d D . P B 2
H76C H -0.187584 0.134409 0.322121 0.198 Uiso 0.771(8) 1 calc R U P B 2
H76D H -0.181390 0.192600 0.314415 0.198 Uiso 0.771(8) 1 calc R U P B 2
C77A C -0.2074(8) 0.1729(7) 0.4080(9) 0.143(5) Uani 0.771(8) 1 d D . P B 2
H77C H -0.189311 0.203986 0.436808 0.172 Uiso 0.771(8) 1 calc R U P B 2
H77D H -0.260633 0.176739 0.377046 0.172 Uiso 0.771(8) 1 calc R U P B 2
C78A C -0.1959(10) 0.1316(7) 0.4667(9) 0.147(6) Uani 0.771(8) 1 d D . P B 2
H78D H -0.222109 0.139420 0.500051 0.220 Uiso 0.771(8) 1 calc R U P B 2
H78E H -0.214915 0.100777 0.438995 0.220 Uiso 0.771(8) 1 calc R U P B 2
H78F H -0.143467 0.128072 0.498861 0.220 Uiso 0.771(8) 1 calc R U P B 2
C79 C 0.6047(4) 0.1684(2) 0.8469(4) 0.0556(15) Uani 1 1 d . . . . .
H79A H 0.565269 0.143512 0.827243 0.067 Uiso 1 1 calc R U . . .
H79B H 0.616209 0.173583 0.902888 0.067 Uiso 1 1 calc R U . . .
C80 C 0.6732(4) 0.1491(3) 0.8373(4) 0.0674(17) Uani 1 1 d . . . . .
H80A H 0.689485 0.118650 0.868344 0.081 Uiso 1 1 calc R U . . .
H80B H 0.659494 0.140232 0.781995 0.081 Uiso 1 1 calc R U . . .
C81 C 0.7364(4) 0.1840(3) 0.8610(5) 0.078(2) Uani 1 1 d D . . . .
H81A H 0.751719 0.191503 0.917028 0.094 Uiso 0.625(10) 1 calc R U P C 1
H81B H 0.719351 0.215107 0.832016 0.094 Uiso 0.625(10) 1 calc R U P C 1
H81C H 0.747696 0.197245 0.913799 0.094 Uiso 0.375(10) 1 calc R U P C 2
H81D H 0.726142 0.211698 0.823889 0.094 Uiso 0.375(10) 1 calc R U P C 2
C82 C 0.8041(7) 0.1660(5) 0.8478(13) 0.085(4) Uani 0.625(10) 1 d D . P C 1
H82A H 0.824830 0.137557 0.882493 0.102 Uiso 0.625(10) 1 calc R U P C 1
H82B H 0.787078 0.153849 0.793607 0.102 Uiso 0.625(10) 1 calc R U P C 1
C83 C 0.8665(8) 0.2029(6) 0.8607(17) 0.105(5) Uani 0.625(10) 1 d D . P C 1
H83A H 0.883725 0.216392 0.914119 0.126 Uiso 0.625(10) 1 calc R U P C 1
H83B H 0.848280 0.230479 0.823549 0.126 Uiso 0.625(10) 1 calc R U P C 1
C84 C 0.9307(8) 0.1773(7) 0.8491(14) 0.134(6) Uani 0.625(10) 1 d D . P C 1
H84A H 0.950831 0.151577 0.889426 0.161 Uiso 0.625(10) 1 calc R U P C 1
H84B H 0.911374 0.160680 0.797826 0.161 Uiso 0.625(10) 1 calc R U P C 1
C85 C 0.9937(8) 0.2116(7) 0.8529(16) 0.142(7) Uani 0.625(10) 1 d D . P C 1
H85A H 1.018679 0.224807 0.906267 0.171 Uiso 0.625(10) 1 calc R U P C 1
H85B H 0.973947 0.239617 0.816835 0.171 Uiso 0.625(10) 1 calc R U P C 1
C86 C 1.0486(9) 0.1824(9) 0.830(2) 0.212(10) Uani 0.625(10) 1 d D . P C 1
H86A H 1.060442 0.151230 0.859720 0.254 Uiso 0.625(10) 1 calc R U P C 1
H86B H 1.025006 0.173984 0.774051 0.254 Uiso 0.625(10) 1 calc R U P C 1
C87 C 1.1202(7) 0.2102(7) 0.8450(16) 0.155(6) Uani 0.625(10) 1 d D . P C 1
H87A H 1.133205 0.231215 0.891731 0.186 Uiso 0.625(10) 1 calc R U P C 1
H87B H 1.114307 0.231513 0.799970 0.186 Uiso 0.625(10) 1 calc R U P C 1
C88 C 1.1810(6) 0.1720(6) 0.8572(12) 0.122(5) Uani 0.625(10) 1 d D . P C 1
H88A H 1.190066 0.153941 0.906052 0.146 Uiso 0.625(10) 1 calc R U P C 1
H88B H 1.163107 0.147972 0.814008 0.146 Uiso 0.625(10) 1 calc R U P C 1
C89 C 1.2541(7) 0.1933(7) 0.8614(11) 0.117(5) Uani 0.625(10) 1 d D . P C 1
H89A H 1.294236 0.169793 0.888298 0.140 Uiso 0.625(10) 1 calc R U P C 1
H89B H 1.264817 0.224301 0.891475 0.140 Uiso 0.625(10) 1 calc R U P C 1
C90 C 1.2497(17) 0.2031(12) 0.7787(14) 0.219(10) Uani 0.625(10) 1 d D . P C 1
H90A H 1.281270 0.179769 0.766549 0.329 Uiso 0.625(10) 1 calc R U P C 1
H90B H 1.266159 0.236721 0.775631 0.329 Uiso 0.625(10) 1 calc R U P C 1
H90C H 1.198937 0.199148 0.741176 0.329 Uiso 0.625(10) 1 calc R U P C 1
C82A C 0.7998(13) 0.1522(7) 0.860(2) 0.085(4) Uani 0.375(10) 1 d D . P C 2
H82C H 0.782494 0.131955 0.811787 0.102 Uiso 0.375(10) 1 calc R U P C 2
H82D H 0.816883 0.129858 0.905015 0.102 Uiso 0.375(10) 1 calc R U P C 2
C83A C 0.8637(14) 0.1851(10) 0.862(3) 0.105(5) Uani 0.375(10) 1 d D . P C 2
H83C H 0.893070 0.196003 0.915725 0.126 Uiso 0.375(10) 1 calc R U P C 2
H83D H 0.844781 0.214537 0.828815 0.126 Uiso 0.375(10) 1 calc R U P C 2
C84A C 0.9112(12) 0.1540(13) 0.831(2) 0.134(6) Uani 0.375(10) 1 d D . P C 2
H84C H 0.921675 0.121772 0.857612 0.161 Uiso 0.375(10) 1 calc R U P C 2
H84D H 0.883810 0.147918 0.774455 0.161 Uiso 0.375(10) 1 calc R U P C 2
C85A C 0.9837(13) 0.1802(11) 0.844(3) 0.142(7) Uani 0.375(10) 1 d D . P C 2
H85C H 1.004145 0.195351 0.896376 0.171 Uiso 0.375(10) 1 calc R U P C 2
H85D H 0.975349 0.206430 0.804797 0.171 Uiso 0.375(10) 1 calc R U P C 2
C86A C 1.0377(16) 0.1417(11) 0.837(3) 0.212(10) Uani 0.375(10) 1 d D . P C 2
H86C H 1.047693 0.115998 0.877154 0.254 Uiso 0.375(10) 1 calc R U P C 2
H86D H 1.016991 0.125797 0.784994 0.254 Uiso 0.375(10) 1 calc R U P C 2
C87A C 1.1086(12) 0.1693(13) 0.848(2) 0.155(6) Uani 0.375(10) 1 d D . P C 2
H87C H 1.141930 0.168907 0.903443 0.186 Uiso 0.375(10) 1 calc R U P C 2
H87D H 1.096729 0.203958 0.831677 0.186 Uiso 0.375(10) 1 calc R U P C 2
C88A C 1.1476(12) 0.1459(9) 0.7995(17) 0.122(5) Uani 0.375(10) 1 d D . P C 2
H88C H 1.112980 0.142669 0.744515 0.146 Uiso 0.375(10) 1 calc R U P C 2
H88D H 1.165702 0.112721 0.819841 0.146 Uiso 0.375(10) 1 calc R U P C 2
C89A C 1.2123(12) 0.1792(10) 0.8055(19) 0.117(5) Uani 0.375(10) 1 d D . P C 2
H89C H 1.239245 0.189621 0.860219 0.140 Uiso 0.375(10) 1 calc R U P C 2
H89D H 1.246594 0.160854 0.788846 0.140 Uiso 0.375(10) 1 calc R U P C 2
C90A C 1.183(3) 0.2248(13) 0.754(3) 0.219(10) Uani 0.375(10) 1 d D . P C 2
H90D H 1.132559 0.219103 0.717366 0.329 Uiso 0.375(10) 1 calc R U P C 2
H90E H 1.213809 0.230817 0.723971 0.329 Uiso 0.375(10) 1 calc R U P C 2
H90F H 1.185524 0.253427 0.786067 0.329 Uiso 0.375(10) 1 calc R U P C 2
C92 C 0.6749(6) 0.4898(4) 1.0238(6) 0.107(3) Uani 1 1 d . . . . .
H92A H 0.632145 0.492253 0.974336 0.160 Uiso 1 1 calc R U . . .
H92B H 0.719745 0.489049 1.013858 0.160 Uiso 1 1 calc R U . . .
H92C H 0.676141 0.518252 1.056415 0.160 Uiso 1 1 calc R U . . .
N16 N 0.3236(4) 0.4508(3) 0.4122(4) 0.0801(18) Uani 1 1 d . . . . .
C93 C 0.2984(4) 0.4479(3) 0.3473(4) 0.0630(17) Uani 1 1 d . . . . .
C94 C 0.2640(5) 0.4437(4) 0.2631(5) 0.089(3) Uani 1 1 d . . . . .
H94A H 0.243830 0.475717 0.240596 0.134 Uiso 1 1 calc R U . . .
H94B H 0.224302 0.419475 0.248602 0.134 Uiso 1 1 calc R U . . .
H94C H 0.300511 0.433246 0.243196 0.134 Uiso 1 1 calc R U . . .
C100 C 0.6699(6) 0.4454(4) 1.0633(5) 0.093(3) Uani 1 1 d . . . . .
N15 N 0.6657(5) 0.4100(3) 1.0926(5) 0.109(3) Uani 1 1 d . . . . .

loop_
_atom_site_aniso_label
_atom_site_aniso_U_11
_atom_site_aniso_U_22
_atom_site_aniso_U_33
_atom_site_aniso_U_23
_atom_site_aniso_U_13
_atom_site_aniso_U_12
Co1 0.0483(5) 0.0294(4) 0.0353(4) 0.0004(3) 0.0117(4) 0.0023(4)
Co2 0.0842(8) 0.0353(5) 0.0427(5) 0.0006(4) 0.0121(5) 0.0034(5)
O1 0.121(6) 0.214(9) 0.068(4) -0.012(5) 0.029(4) -0.078(6)
O2 0.094(4) 0.050(3) 0.093(4) -0.017(3) 0.033(3) -0.002(3)
O3 0.091(3) 0.059(3) 0.046(2) 0.002(2) 0.013(2) -0.017(2)
O4 0.143(5) 0.060(3) 0.060(3) 0.007(2) -0.001(3) 0.028(3)
N1 0.044(2) 0.034(2) 0.041(2) 0.0007(17) 0.0097(18) 0.0011(17)
N2 0.048(2) 0.037(2) 0.038(2) 0.0020(17) 0.0123(19) 0.0026(17)
N3 0.050(2) 0.040(2) 0.036(2) -0.0021(18) 0.0082(18) 0.0019(18)
N6 0.059(3) 0.034(2) 0.038(2) 0.0033(17) 0.0132(19) 0.0040(19)
N4 0.049(3) 0.033(2) 0.037(2) 0.0008(16) 0.0107(18) 0.0037(18)
N7 0.091(4) 0.051(3) 0.056(3) -0.003(3) 0.019(3) 0.000(3)
N8 0.091(4) 0.047(3) 0.052(3) 0.004(2) 0.017(3) 0.006(3)
N9 0.090(4) 0.036(3) 0.046(3) 0.001(2) 0.017(2) 0.007(2)
N10 0.084(4) 0.047(3) 0.055(3) -0.001(2) 0.008(3) 0.001(3)
N11 0.046(2) 0.035(2) 0.045(2) 0.0002(18) 0.0104(19) 0.0058(17)
N12 0.049(3) 0.054(3) 0.093(4) 0.001(3) 0.030(3) 0.002(2)
N13 0.067(3) 0.035(2) 0.037(2) 0.0032(17) 0.015(2) -0.001(2)
N14 0.066(3) 0.034(2) 0.036(2) -0.0007(17) 0.011(2) 0.000(2)
N5 0.053(3) 0.035(2) 0.038(2) 0.0012(16) 0.0131(19) 0.0007(19)
C1 0.043(3) 0.039(3) 0.039(3) -0.001(2) 0.006(2) 0.000(2)
C2 0.046(3) 0.054(3) 0.060(4) 0.001(3) 0.013(3) 0.003(2)
C3 0.043(3) 0.060(3) 0.069(4) 0.000(3) 0.012(3) -0.004(3)
C4 0.049(3) 0.049(3) 0.048(3) -0.003(3) 0.006(2) -0.006(2)
C5 0.047(3) 0.038(3) 0.041(3) 0.000(2) 0.008(2) -0.004(2)
C6 0.044(3) 0.039(2) 0.034(3) 0.001(2) 0.006(2) 0.001(2)
C7 0.046(3) 0.038(2) 0.039(3) 0.001(2) 0.010(2) 0.003(2)
C8 0.047(3) 0.037(2) 0.033(3) 0.003(2) 0.008(2) 0.003(2)
C9 0.048(3) 0.034(2) 0.042(3) 0.001(2) 0.010(2) 0.005(2)
C10 0.058(3) 0.034(3) 0.047(3) 0.000(2) 0.013(2) -0.004(2)
C11 0.050(3) 0.038(3) 0.044(3) 0.001(2) 0.010(2) -0.004(2)
C12 0.047(3) 0.040(3) 0.040(3) 0.000(2) 0.015(2) 0.000(2)
C13 0.051(3) 0.042(3) 0.052(3) 0.002(2) 0.018(2) 0.003(2)
C14 0.058(3) 0.055(3) 0.086(5) 0.003(3) 0.030(3) 0.005(3)
C15 0.060(4) 0.068(4) 0.133(8) 0.007(4) 0.043(4) 0.008(3)
C16 0.059(4) 0.067(4) 0.120(7) 0.006(4) 0.035(4) 0.012(3)
C17 0.065(4) 0.054(3) 0.066(4) 0.004(3) 0.018(3) 0.017(3)
C18 0.059(3) 0.049(3) 0.047(3) -0.003(2) 0.011(3) 0.006(2)
C19 0.052(3) 0.047(3) 0.042(3) -0.003(2) 0.012(2) 0.008(2)
C20 0.054(3) 0.039(2) 0.038(2) 0.0015(19) 0.013(2) -0.002(2)
C21 0.057(3) 0.038(3) 0.045(3) 0.002(2) 0.016(2) -0.002(2)
C22 0.075(4) 0.046(3) 0.045(3) -0.004(2) 0.023(3) -0.003(3)
C23 0.077(4) 0.051(3) 0.037(3) -0.005(2) 0.016(3) -0.004(3)
C24 0.074(4) 0.048(3) 0.035(3) 0.000(2) 0.013(3) -0.006(3)
C25 0.065(4) 0.038(3) 0.039(2) 0.001(2) 0.019(2) -0.001(2)
C26 0.064(4) 0.033(2) 0.036(2) 0.0030(19) 0.013(2) 0.001(2)
C27 0.064(4) 0.034(2) 0.038(2) 0.0006(19) 0.015(2) 0.002(2)
C28 0.082(4) 0.034(3) 0.045(3) 0.005(2) 0.014(3) 0.003(3)
C29 0.094(5) 0.032(3) 0.051(3) 0.001(2) 0.023(3) 0.005(3)
C30 0.079(4) 0.034(3) 0.047(3) -0.003(2) 0.017(3) -0.001(3)
C31 0.051(3) 0.033(2) 0.042(3) 0.0001(19) 0.015(2) 0.001(2)
C32 0.051(3) 0.033(2) 0.039(2) -0.0022(18) 0.015(2) 0.000(2)
C33 0.052(3) 0.039(2) 0.038(3) 0.0017(19) 0.011(2) 0.001(2)
C34 0.064(4) 0.037(3) 0.044(3) 0.004(2) 0.014(3) 0.000(2)
C35 0.072(4) 0.044(3) 0.048(3) 0.008(2) 0.017(3) -0.002(3)
C36 0.079(5) 0.058(3) 0.038(3) 0.007(2) 0.013(3) 0.000(3)
C37 0.077(4) 0.048(3) 0.038(3) 0.000(2) 0.012(3) -0.002(3)
C38 0.061(4) 0.038(3) 0.040(2) 0.001(2) 0.014(2) 0.000(2)
C39 0.075(5) 0.100(6) 0.043(4) -0.008(4) 0.016(3) -0.007(4)
C40 0.082(4) 0.031(3) 0.053(4) -0.001(3) 0.012(3) -0.002(3)
C41 0.082(4) 0.030(3) 0.046(3) 0.002(2) 0.020(3) -0.001(3)
C42 0.086(5) 0.044(3) 0.046(3) -0.005(2) 0.005(3) 0.003(3)
C43 0.052(4) 0.082(4) 0.067(4) -0.008(3) 0.011(3) -0.003(3)
C44 0.060(4) 0.075(4) 0.087(5) -0.001(4) 0.025(4) 0.002(3)
C45 0.065(4) 0.072(4) 0.062(4) -0.004(3) 0.009(3) -0.016(3)
C46 0.074(5) 0.086(5) 0.073(5) 0.001(4) 0.019(4) -0.003(4)
C47 0.063(4) 0.079(5) 0.087(5) 0.010(4) 0.026(4) 0.003(4)
C48 0.066(5) 0.094(5) 0.083(5) 0.009(4) 0.016(4) -0.004(4)
C49 0.055(4) 0.083(5) 0.083(5) 0.011(4) 0.014(3) 0.002(3)
C50 0.063(5) 0.125(7) 0.089(5) 0.025(5) 0.013(4) -0.008(4)
C51 0.060(5) 0.117(6) 0.093(6) 0.026(5) 0.016(4) 0.002(4)
C52 0.071(5) 0.120(6) 0.103(7) 0.017(5) 0.021(5) 0.006(4)
C53 0.078(6) 0.112(6) 0.109(7) 0.031(5) 0.035(5) 0.006(4)
C54 0.141(11) 0.129(8) 0.186(15) 0.021(8) 0.065(11) 0.025(7)
C55 0.051(3) 0.034(3) 0.056(3) 0.000(2) 0.015(3) 0.010(2)
C56 0.060(3) 0.038(3) 0.052(3) 0.002(2) 0.015(3) 0.004(3)
C57 0.071(4) 0.048(3) 0.065(4) -0.011(3) 0.019(3) 0.007(3)
C58 0.053(4) 0.070(5) 0.035(7) -0.005(4) -0.002(5) 0.013(4)
C59 0.063(4) 0.086(7) 0.049(8) -0.008(5) 0.001(5) 0.025(4)
C60 0.067(5) 0.126(10) 0.073(8) 0.004(6) 0.019(5) 0.031(6)
C61 0.085(7) 0.146(11) 0.120(10) -0.001(8) 0.044(7) 0.041(8)
C62 0.096(8) 0.213(14) 0.148(13) 0.022(11) 0.066(9) 0.048(9)
C63 0.151(13) 0.269(17) 0.196(18) 0.023(12) 0.102(14) 0.094(11)
C64 0.121(11) 0.39(2) 0.147(15) 0.043(14) 0.066(11) 0.083(13)
C65 0.161(15) 0.47(3) 0.22(2) -0.022(17) 0.104(15) 0.085(15)
C66 0.106(11) 0.56(3) 0.087(11) 0.005(17) 0.011(8) 0.074(16)
C58A 0.053(4) 0.070(5) 0.035(7) -0.005(4) -0.002(5) 0.013(4)
C59A 0.063(4) 0.086(7) 0.049(8) -0.008(5) 0.001(5) 0.025(4)
C60A 0.067(5) 0.126(10) 0.073(8) 0.004(6) 0.019(5) 0.031(6)
C61A 0.085(7) 0.146(11) 0.120(10) -0.001(8) 0.044(7) 0.041(8)
C62A 0.096(8) 0.213(14) 0.148(13) 0.022(11) 0.066(9) 0.048(9)
C63A 0.151(13) 0.269(17) 0.196(18) 0.023(12) 0.102(14) 0.094(11)
C64A 0.121(11) 0.39(2) 0.147(15) 0.043(14) 0.066(11) 0.083(13)
C65A 0.161(15) 0.47(3) 0.22(2) -0.022(17) 0.104(15) 0.085(15)
C66A 0.106(11) 0.56(3) 0.087(11) 0.005(17) 0.011(8) 0.074(16)
C67 0.071(4) 0.041(3) 0.045(3) -0.009(2) 0.015(3) -0.004(3)
C68 0.075(4) 0.062(4) 0.062(4) -0.011(3) 0.012(3) -0.006(3)
C69 0.081(4) 0.097(6) 0.055(4) -0.010(4) 0.014(3) -0.005(4)
C70 0.074(4) 0.129(8) 0.073(5) -0.017(5) 0.013(4) 0.002(4)
C71 0.083(5) 0.150(13) 0.083(6) -0.008(7) 0.020(4) 0.016(6)
C72 0.077(5) 0.173(15) 0.081(6) -0.002(8) 0.018(4) 0.015(6)
C73 0.091(6) 0.25(2) 0.096(7) 0.025(10) 0.031(5) 0.034(8)
C74 0.087(6) 0.31(2) 0.124(9) 0.010(11) 0.033(6) 0.030(8)
C75 0.110(8) 0.296(17) 0.143(11) -0.016(11) 0.052(7) 0.010(9)
C76 0.101(8) 0.255(16) 0.131(10) -0.019(9) 0.039(7) -0.005(9)
C77 0.103(9) 0.202(15) 0.118(10) -0.022(8) 0.037(8) 0.003(8)
C78 0.110(10) 0.202(16) 0.118(10) -0.021(8) 0.034(9) 0.012(10)
C71A 0.083(5) 0.150(13) 0.083(6) -0.008(7) 0.020(4) 0.016(6)
C72A 0.077(5) 0.173(15) 0.081(6) -0.002(8) 0.018(4) 0.015(6)
C73A 0.091(6) 0.25(2) 0.096(7) 0.025(10) 0.031(5) 0.034(8)
C74A 0.087(6) 0.31(2) 0.124(9) 0.010(11) 0.033(6) 0.030(8)
C75A 0.110(8) 0.296(17) 0.143(11) -0.016(11) 0.052(7) 0.010(9)
C76A 0.101(8) 0.255(16) 0.131(10) -0.019(9) 0.039(7) -0.005(9)
C77A 0.103(9) 0.202(15) 0.118(10) -0.022(8) 0.037(8) 0.003(8)
C78A 0.110(10) 0.202(16) 0.118(10) -0.021(8) 0.034(9) 0.012(10)
C79 0.079(4) 0.039(3) 0.040(3) 0.011(2) 0.014(3) 0.004(3)
C80 0.084(4) 0.052(4) 0.054(4) 0.011(3) 0.016(3) 0.013(3)
C81 0.074(4) 0.076(5) 0.070(5) 0.015(4) 0.012(3) 0.007(3)
C82 0.075(4) 0.094(9) 0.073(8) 0.037(7) 0.015(4) 0.020(5)
C83 0.078(5) 0.123(12) 0.100(7) 0.037(10) 0.020(5) 0.005(6)
C84 0.066(7) 0.192(16) 0.126(13) 0.001(10) 0.018(8) 0.010(7)
C85 0.072(6) 0.212(18) 0.131(12) -0.005(13) 0.028(7) 0.003(8)
C86 0.113(8) 0.258(18) 0.28(2) -0.033(16) 0.097(11) 0.008(10)
C87 0.097(7) 0.206(15) 0.161(12) 0.015(12) 0.049(8) 0.039(9)
C88 0.067(6) 0.149(11) 0.137(12) 0.004(9) 0.027(7) 0.014(6)
C89 0.078(8) 0.113(10) 0.175(15) -0.031(9) 0.066(9) 0.002(7)
C90 0.27(2) 0.180(14) 0.243(17) 0.012(12) 0.137(16) 0.030(13)
C82A 0.075(4) 0.094(9) 0.073(8) 0.037(7) 0.015(4) 0.020(5)
C83A 0.078(5) 0.123(12) 0.100(7) 0.037(10) 0.020(5) 0.005(6)
C84A 0.066(7) 0.192(16) 0.126(13) 0.001(10) 0.018(8) 0.010(7)
C85A 0.072(6) 0.212(18) 0.131(12) -0.005(13) 0.028(7) 0.003(8)
C86A 0.113(8) 0.258(18) 0.28(2) -0.033(16) 0.097(11) 0.008(10)
C87A 0.097(7) 0.206(15) 0.161(12) 0.015(12) 0.049(8) 0.039(9)
C88A 0.067(6) 0.149(11) 0.137(12) 0.004(9) 0.027(7) 0.014(6)
C89A 0.078(8) 0.113(10) 0.175(15) -0.031(9) 0.066(9) 0.002(7)
C90A 0.27(2) 0.180(14) 0.243(17) 0.012(12) 0.137(16) 0.030(13)
C92 0.096(7) 0.101(6) 0.093(6) 0.004(5) 0.005(5) 0.000(5)
N16 0.077(4) 0.084(5) 0.067(3) -0.011(3) 0.015(3) -0.014(4)
C93 0.055(4) 0.063(4) 0.063(3) -0.002(3) 0.016(3) -0.008(3)
C94 0.077(5) 0.117(7) 0.064(4) -0.001(4) 0.018(4) -0.016(5)
C100 0.100(6) 0.078(5) 0.071(5) -0.013(4) 0.002(4) 0.001(5)
N15 0.126(7) 0.081(5) 0.098(6) -0.008(4) 0.020(5) 0.000(5)

loop_
_atom_type_symbol
_atom_type_description
_atom_type_scat_dispersion_real
_atom_type_scat_dispersion_imag
_atom_type_scat_source
C C 0.0181 0.0091 'International Tables Vol C Tables 4.2.6.8 and 6.1.1.4'
H H 0.0000 0.0000 'International Tables Vol C Tables 4.2.6.8 and 6.1.1.4'
Co Co -2.3653 3.6143 'International Tables Vol C Tables 4.2.6.8 and 6.1.1.4'
N N 0.0311 0.0180 'International Tables Vol C Tables 4.2.6.8 and 6.1.1.4'
O O 0.0492 0.0322 'International Tables Vol C Tables 4.2.6.8 and 6.1.1.4'

loop_
_geom_angle_atom_site_label_1
_geom_angle_atom_site_label_2
_geom_angle_atom_site_label_3
_geom_angle
_geom_angle_site_symmetry_1
_geom_angle_site_symmetry_3
_geom_angle_publ_flag
N5 Co1 N2 176.35(19) . . ?
N5 Co1 N4 75.94(17) . . ?
N2 Co1 N4 104.98(17) . . ?
N5 Co1 N6 76.40(17) . . ?
N2 Co1 N6 102.99(18) . . ?
N4 Co1 N6 151.73(18) . . ?
N5 Co1 N1 107.57(18) . . ?
N2 Co1 N1 76.03(18) . . ?
N4 Co1 N1 90.09(18) . . ?
N6 Co1 N1 92.75(19) . . ?
N5 Co1 N3 100.15(19) . . ?
N2 Co1 N3 76.26(18) . . ?
N4 Co1 N3 96.35(18) . . ?
N6 Co1 N3 94.11(19) . . ?
N1 Co1 N3 152.28(18) . . ?
N7 Co2 N10 107.7(3) . . ?
N7 Co2 N8 110.3(3) . . ?
N10 Co2 N8 111.2(3) . . ?
N7 Co2 N9 111.4(2) . . ?
N10 Co2 N9 109.4(2) . . ?
N8 Co2 N9 106.9(3) . . ?
C7 N1 C6 105.4(5) . . ?
C7 N1 Co1 114.8(4) . . ?
C6 N1 Co1 138.5(4) . . ?
C12 N2 C8 120.8(5) . . ?
C12 N2 Co1 119.5(4) . . ?
C8 N2 Co1 119.4(4) . . ?
C13 N3 C19 105.7(5) . . ?
C13 N3 Co1 114.3(4) . . ?
C19 N3 Co1 140.1(4) . . ?
C26 N6 C20 106.1(4) . . ?
C26 N6 Co1 113.9(4) . . ?
C20 N6 Co1 138.6(4) . . ?
C32 N4 C33 106.6(4) . . ?
C32 N4 Co1 115.3(4) . . ?
C33 N4 Co1 137.7(4) . . ?
C39 N7 Co2 167.0(7) . . ?
C40 N8 Co2 167.2(6) . . ?
C41 N9 Co2 164.5(5) . . ?
C42 N10 Co2 166.4(7) . . ?
C7 N11 C1 106.9(5) . . ?
C7 N11 C55 129.6(5) . . ?
C1 N11 C55 123.2(5) . . ?
C13 N12 C14 106.3(5) . . ?
C13 N12 C43 130.8(6) . . ?
C14 N12 C43 122.4(6) . . ?
C26 N13 C25 106.5(4) . . ?
C26 N13 C79 128.9(5) . . ?
C25 N13 C79 124.4(5) . . ?
C32 N14 C38 106.1(4) . . ?
C32 N14 C67 132.9(5) . . ?
C38 N14 C67 120.9(5) . . ?
C27 N5 C31 121.0(5) . . ?
C27 N5 Co1 119.3(4) . . ?
C31 N5 Co1 119.8(4) . . ?
N11 C1 C6 106.0(5) . . ?
N11 C1 C2 132.0(5) . . ?
C6 C1 C2 122.0(5) . . ?
C1 C2 C3 116.7(6) . . ?
C1 C2 H2 121.7 . . ?
C3 C2 H2 121.7 . . ?
C2 C3 C4 120.9(6) . . ?
C2 C3 H3 119.5 . . ?
C4 C3 H3 119.5 . . ?
C5 C4 C3 122.5(6) . . ?
C5 C4 H4 118.8 . . ?
C3 C4 H4 118.8 . . ?
C4 C5 C6 117.1(6) . . ?
C4 C5 H5 121.4 . . ?
C6 C5 H5 121.4 . . ?
N1 C6 C1 109.7(5) . . ?
N1 C6 C5 129.5(5) . . ?
C1 C6 C5 120.8(5) . . ?
N1 C7 N11 112.0(5) . . ?
N1 C7 C8 117.8(5) . . ?
N11 C7 C8 130.3(5) . . ?
N2 C8 C9 120.8(5) . . ?
N2 C8 C7 111.0(5) . . ?
C9 C8 C7 128.2(5) . . ?
C10 C9 C8 118.2(5) . . ?
C10 C9 H9 120.9 . . ?
C8 C9 H9 120.9 . . ?
C9 C10 C11 121.0(5) . . ?
C9 C10 H10 119.5 . . ?
C11 C10 H10 119.5 . . ?
C10 C11 C12 118.1(6) . . ?
C10 C11 H11 121.0 . . ?
C12 C11 H11 121.0 . . ?
N2 C12 C11 121.1(5) . . ?
N2 C12 C13 111.4(5) . . ?
C11 C12 C13 127.5(6) . . ?
N3 C13 N12 112.8(5) . . ?
N3 C13 C12 118.1(5) . . ?
N12 C13 C12 128.9(5) . . ?
C15 C14 N12 131.7(7) . . ?
C15 C14 C19 122.4(7) . . ?
N12 C14 C19 105.9(6) . . ?
C16 C15 C14 116.4(8) . . ?
C16 C15 H15 121.8 . . ?
C14 C15 H15 121.8 . . ?
C15 C16 C17 122.4(7) . . ?
C15 C16 H16 118.8 . . ?
C17 C16 H16 118.8 . . ?
C18 C17 C16 121.8(7) . . ?
C18 C17 H17 119.1 . . ?
C16 C17 H17 119.1 . . ?
C17 C18 C19 116.8(7) . . ?
C17 C18 H18 121.6 . . ?
C19 C18 H18 121.6 . . ?
N3 C19 C18 130.6(6) . . ?
N3 C19 C14 109.3(5) . . ?
C18 C19 C14 120.1(6) . . ?
N6 C20 C25 109.1(5) . . ?
N6 C20 C21 130.1(5) . . ?
C25 C20 C21 120.8(5) . . ?
C22 C21 C20 117.5(5) . . ?
C22 C21 H21 121.3 . . ?
C20 C21 H21 121.3 . . ?
C21 C22 C23 121.3(6) . . ?
C21 C22 H22 119.4 . . ?
C23 C22 H22 119.4 . . ?
C24 C23 C22 122.3(6) . . ?
C24 C23 H23 118.8 . . ?
C22 C23 H23 118.8 . . ?
C23 C24 C25 116.3(6) . . ?
C23 C24 H24 121.8 . . ?
C25 C24 H24 121.8 . . ?
C20 C25 N13 106.3(5) . . ?
C20 C25 C24 121.7(5) . . ?
N13 C25 C24 131.9(5) . . ?
N6 C26 N13 112.1(5) . . ?
N6 C26 C27 118.4(5) . . ?
N13 C26 C27 129.5(5) . . ?
N5 C27 C28 120.8(5) . . ?
N5 C27 C26 110.8(5) . . ?
C28 C27 C26 128.4(5) . . ?
C29 C28 C27 118.5(6) . . ?
C29 C28 H28 120.8 . . ?
C27 C28 H28 120.8 . . ?
C28 C29 C30 120.6(6) . . ?
C28 C29 H29 119.7 . . ?
C30 C29 H29 119.7 . . ?
C31 C30 C29 118.2(6) . . ?
C31 C30 H30 120.9 . . ?
C29 C30 H30 120.9 . . ?
N5 C31 C30 121.0(5) . . ?
N5 C31 C32 110.4(5) . . ?
C30 C31 C32 128.7(5) . . ?
N4 C32 N14 112.4(5) . . ?
N4 C32 C31 118.5(5) . . ?
N14 C32 C31 129.1(5) . . ?
N4 C33 C34 131.3(5) . . ?
N4 C33 C38 108.3(5) . . ?
C34 C33 C38 120.4(5) . . ?
C35 C34 C33 117.3(6) . . ?
C35 C34 H34 121.3 . . ?
C33 C34 H34 121.3 . . ?
C34 C35 C36 121.8(6) . . ?
C34 C35 H35 119.1 . . ?
C36 C35 H35 119.1 . . ?
C37 C36 C35 121.9(6) . . ?
C37 C36 H36 119.1 . . ?
C35 C36 H36 119.1 . . ?
C36 C37 C38 115.8(6) . . ?
C36 C37 H37 122.1 . . ?
C38 C37 H37 122.1 . . ?
N14 C38 C37 130.5(5) . . ?
N14 C38 C33 106.7(5) . . ?
C37 C38 C33 122.8(5) . . ?
N7 C39 O1 174.9(11) . . ?
N8 C40 O2 179.0(8) . . ?
N9 C41 O3 179.7(9) . . ?
N10 C42 O4 177.5(9) . . ?
C44 C43 N12 111.6(6) . . ?
C44 C43 H43A 109.3 . . ?
N12 C43 H43A 109.3 . . ?
C44 C43 H43B 109.3 . . ?
N12 C43 H43B 109.3 . . ?
H43A C43 H43B 108.0 . . ?
C43 C44 C45 110.1(7) . . ?
C43 C44 H44A 109.6 . . ?
C45 C44 H44A 109.6 . . ?
C43 C44 H44B 109.6 . . ?
C45 C44 H44B 109.6 . . ?
H44A C44 H44B 108.2 . . ?
C44 C45 C46 113.6(7) . . ?
C44 C45 H45A 108.8 . . ?
C46 C45 H45A 108.8 . . ?
C44 C45 H45B 108.8 . . ?
C46 C45 H45B 108.8 . . ?
H45A C45 H45B 107.7 . . ?
C45 C46 C47 114.2(7) . . ?
C45 C46 H46A 108.7 . . ?
C47 C46 H46A 108.7 . . ?
C45 C46 H46B 108.7 . . ?
C47 C46 H46B 108.7 . . ?
H46A C46 H46B 107.6 . . ?
C48 C47 C46 110.8(7) . . ?
C48 C47 H47A 109.5 . . ?
C46 C47 H47A 109.5 . . ?
C48 C47 H47B 109.5 . . ?
C46 C47 H47B 109.5 . . ?
H47A C47 H47B 108.1 . . ?
C47 C48 C49 115.0(8) . . ?
C47 C48 H48A 108.5 . . ?
C49 C48 H48A 108.5 . . ?
C47 C48 H48B 108.5 . . ?
C49 C48 H48B 108.5 . . ?
H48A C48 H48B 107.5 . . ?
C48 C49 C50 113.6(8) . . ?
C48 C49 H49A 108.8 . . ?
C50 C49 H49A 108.8 . . ?
C48 C49 H49B 108.8 . . ?
C50 C49 H49B 108.8 . . ?
H49A C49 H49B 107.7 . . ?
C51 C50 C49 118.6(9) . . ?
C51 C50 H50A 107.7 . . ?
C49 C50 H50A 107.7 . . ?
C51 C50 H50B 107.7 . . ?
C49 C50 H50B 107.7 . . ?
H50A C50 H50B 107.1 . . ?
C50 C51 C52 113.1(8) . . ?
C50 C51 H51A 109.0 . . ?
C52 C51 H51A 109.0 . . ?
C50 C51 H51B 109.0 . . ?
C52 C51 H51B 109.0 . . ?
H51A C51 H51B 107.8 . . ?
C53 C52 C51 113.7(9) . . ?
C53 C52 H52A 108.8 . . ?
C51 C52 H52A 108.8 . . ?
C53 C52 H52B 108.8 . . ?
C51 C52 H52B 108.8 . . ?
H52A C52 H52B 107.7 . . ?
C52 C53 C54 111.5(9) . . ?
C52 C53 H53A 109.3 . . ?
C54 C53 H53A 109.3 . . ?
C52 C53 H53B 109.3 . . ?
C54 C53 H53B 109.3 . . ?
H53A C53 H53B 108.0 . . ?
C53 C54 H54A 109.5 . . ?
C53 C54 H54B 109.5 . . ?
H54A C54 H54B 109.5 . . ?
C53 C54 H54C 109.5 . . ?
H54A C54 H54C 109.5 . . ?
H54B C54 H54C 109.5 . . ?
N11 C55 C56 113.3(5) . . ?
N11 C55 H55A 108.9 . . ?
C56 C55 H55A 108.9 . . ?
N11 C55 H55B 108.9 . . ?
C56 C55 H55B 108.9 . . ?
H55A C55 H55B 107.7 . . ?
C55 C56 C57 111.5(5) . . ?
C55 C56 H56A 109.3 . . ?
C57 C56 H56A 109.3 . . ?
C55 C56 H56B 109.3 . . ?
C57 C56 H56B 109.3 . . ?
H56A C56 H56B 108.0 . . ?
C58A C57 C56 114.5(8) . . ?
C58 C57 C56 110.4(6) . . ?
C58 C57 H57A 109.6 . . ?
C56 C57 H57A 109.6 . . ?
C58 C57 H57B 109.5 . . ?
C56 C57 H57B 109.6 . . ?
H57A C57 H57B 108.1 . . ?
C58A C57 H57C 110.1 . . ?
C56 C57 H57C 108.6 . . ?
C58A C57 H57D 107.1 . . ?
C56 C57 H57D 108.7 . . ?
H57C C57 H57D 107.6 . . ?
C59 C58 C57 114.4(7) . . ?
C59 C58 H58A 108.7 . . ?
C57 C58 H58A 108.7 . . ?
C59 C58 H58B 108.7 . . ?
C57 C58 H58B 108.7 . . ?
H58A C58 H58B 107.6 . . ?
C58 C59 C60 112.1(7) . . ?
C58 C59 H59A 109.2 . . ?
C60 C59 H59A 109.2 . . ?
C58 C59 H59B 109.2 . . ?
C60 C59 H59B 109.2 . . ?
H59A C59 H59B 107.9 . . ?
C61 C60 C59 117.4(10) . . ?
C61 C60 H60A 107.9 . . ?
C59 C60 H60A 107.9 . . ?
C61 C60 H60B 107.9 . . ?
C59 C60 H60B 107.9 . . ?
H60A C60 H60B 107.2 . . ?
C60 C61 C62 113.2(10) . . ?
C60 C61 H61A 108.9 . . ?
C62 C61 H61A 108.9 . . ?
C60 C61 H61B 108.9 . . ?
C62 C61 H61B 108.9 . . ?
H61A C61 H61B 107.7 . . ?
C63 C62 C61 115.9(9) . . ?
C63 C62 H62A 108.3 . . ?
C61 C62 H62A 108.3 . . ?
C63 C62 H62B 108.3 . . ?
C61 C62 H62B 108.3 . . ?
H62A C62 H62B 107.4 . . ?
C62 C63 C64 111.9(9) . . ?
C62 C63 H63A 109.2 . . ?
C64 C63 H63A 109.2 . . ?
C62 C63 H63B 109.2 . . ?
C64 C63 H63B 109.2 . . ?
H63A C63 H63B 107.9 . . ?
C65 C64 C63 113.4(11) . . ?
C65 C64 H64A 108.9 . . ?
C63 C64 H64A 108.9 . . ?
C65 C64 H64B 108.9 . . ?
C63 C64 H64B 108.9 . . ?
H64A C64 H64B 107.7 . . ?
C64 C65 C66 111.8(11) . . ?
C64 C65 H65A 109.3 . . ?
C66 C65 H65A 109.3 . . ?
C64 C65 H65B 109.2 . . ?
C66 C65 H65B 109.2 . . ?
H65A C65 H65B 107.9 . . ?
C65 C66 H66A 109.5 . . ?
C65 C66 H66B 109.5 . . ?
H66A C66 H66B 109.5 . . ?
C65 C66 H66C 109.5 . . ?
H66A C66 H66C 109.5 . . ?
H66B C66 H66C 109.5 . . ?
C59A C58A C57 109.4(9) . . ?
C59A C58A H58C 109.8 . . ?
C57 C58A H58C 109.8 . . ?
C59A C58A H58D 109.8 . . ?
C57 C58A H58D 109.8 . . ?
H58C C58A H58D 108.2 . . ?
C58A C59A C60A 110.9(10) . . ?
C58A C59A H59C 109.5 . . ?
C60A C59A H59C 109.5 . . ?
C58A C59A H59D 109.5 . . ?
C60A C59A H59D 109.5 . . ?
H59C C59A H59D 108.1 . . ?
C61A C60A C59A 113.3(13) . . ?
C61A C60A H60C 108.9 . . ?
C59A C60A H60C 108.9 . . ?
C61A C60A H60D 108.9 . . ?
C59A C60A H60D 108.9 . . ?
H60C C60A H60D 107.7 . . ?
C60A C61A C62A 112.7(14) . . ?
C60A C61A H61C 109.0 . . ?
C62A C61A H61C 109.0 . . ?
C60A C61A H61D 109.0 . . ?
C62A C61A H61D 109.0 . . ?
H61C C61A H61D 107.8 . . ?
C63A C62A C61A 112.8(11) . . ?
C63A C62A H62C 109.0 . . ?
C61A C62A H62C 109.0 . . ?
C63A C62A H62D 109.0 . . ?
C61A C62A H62D 109.0 . . ?
H62C C62A H62D 107.8 . . ?
C62A C63A C64A 112.1(17) . . ?
C62A C63A H63C 109.2 . . ?
C64A C63A H63C 109.2 . . ?
C62A C63A H63D 109.2 . . ?
C64A C63A H63D 109.2 . . ?
H63C C63A H63D 107.9 . . ?
C65A C64A C63A 113.2(12) . . ?
C65A C64A H64C 108.9 . . ?
C63A C64A H64C 108.9 . . ?
C65A C64A H64D 108.9 . . ?
C63A C64A H64D 108.9 . . ?
H64C C64A H64D 107.7 . . ?
C64A C65A C66A 111.6(12) . . ?
C64A C65A H65C 109.3 . . ?
C66A C65A H65C 109.3 . . ?
C64A C65A H65D 109.3 . . ?
C66A C65A H65D 109.3 . . ?
H65C C65A H65D 108.0 . . ?
C65A C66A H66D 109.5 . . ?
C65A C66A H66E 109.5 . . ?
H66D C66A H66E 109.5 . . ?
C65A C66A H66F 109.5 . . ?
H66D C66A H66F 109.5 . . ?
H66E C66A H66F 109.5 . . ?
N14 C67 C68 112.7(6) . . ?
N14 C67 H67A 109.1 . . ?
C68 C67 H67A 109.1 . . ?
N14 C67 H67B 109.1 . . ?
C68 C67 H67B 109.1 . . ?
H67A C67 H67B 107.8 . . ?
C69 C68 C67 114.2(6) . . ?
C69 C68 H68A 108.7 . . ?
C67 C68 H68A 108.7 . . ?
C69 C68 H68B 108.7 . . ?
C67 C68 H68B 108.7 . . ?
H68A C68 H68B 107.6 . . ?
C68 C69 C70 111.0(6) . . ?
C68 C69 H69A 109.4 . . ?
C70 C69 H69A 109.4 . . ?
C68 C69 H69B 109.4 . . ?
C70 C69 H69B 109.4 . . ?
H69A C69 H69B 108.0 . . ?
C71A C70 C69 114.8(7) . . ?
C71 C70 C69 112.1(11) . . ?
C71 C70 H70A 108.6 . . ?
C69 C70 H70A 108.7 . . ?
C71 C70 H70B 110.5 . . ?
C69 C70 H70B 109.2 . . ?
H70A C70 H70B 107.7 . . ?
C71A C70 H70C 108.5 . . ?
C69 C70 H70C 108.5 . . ?
C71A C70 H70D 108.6 . . ?
C69 C70 H70D 108.8 . . ?
H70C C70 H70D 107.5 . . ?
C72 C71 C70 113.2(12) . . ?
C72 C71 H71A 108.9 . . ?
C70 C71 H71A 108.9 . . ?
C72 C71 H71B 108.9 . . ?
C70 C71 H71B 108.9 . . ?
H71A C71 H71B 107.8 . . ?
C71 C72 C73 112.8(11) . . ?
C71 C72 H72A 109.0 . . ?
C73 C72 H72A 109.0 . . ?
C71 C72 H72B 109.0 . . ?
C73 C72 H72B 109.0 . . ?
H72A C72 H72B 107.8 . . ?
C74 C73 C72 112.3(11) . . ?
C74 C73 H73A 109.1 . . ?
C72 C73 H73A 109.1 . . ?
C74 C73 H73B 109.1 . . ?
C72 C73 H73B 109.1 . . ?
H73A C73 H73B 107.9 . . ?
C73 C74 C75 113.0(12) . . ?
C73 C74 H74A 109.0 . . ?
C75 C74 H74A 109.0 . . ?
C73 C74 H74B 109.0 . . ?
C75 C74 H74B 109.0 . . ?
H74A C74 H74B 107.8 . . ?
C76 C75 C74 110.9(12) . . ?
C76 C75 H75A 109.5 . . ?
C74 C75 H75A 109.5 . . ?
C76 C75 H75B 109.5 . . ?
C74 C75 H75B 109.5 . . ?
H75A C75 H75B 108.0 . . ?
C75 C76 C77 111.8(14) . . ?
C75 C76 H76A 109.2 . . ?
C77 C76 H76A 109.2 . . ?
C75 C76 H76B 109.2 . . ?
C77 C76 H76B 109.2 . . ?
H76A C76 H76B 107.9 . . ?
C78 C77 C76 112.1(15) . . ?
C78 C77 H77A 109.2 . . ?
C76 C77 H77A 109.2 . . ?
C78 C77 H77B 109.2 . . ?
C76 C77 H77B 109.2 . . ?
H77A C77 H77B 107.9 . . ?
C77 C78 H78A 109.5 . . ?
C77 C78 H78B 109.5 . . ?
H78A C78 H78B 109.5 . . ?
C77 C78 H78C 109.5 . . ?
H78A C78 H78C 109.5 . . ?
H78B C78 H78C 109.5 . . ?
C70 C71A C72A 108.1(7) . . ?
C70 C71A H71C 110.1 . . ?
C72A C71A H71C 110.1 . . ?
C70 C71A H71D 110.1 . . ?
C72A C71A H71D 110.1 . . ?
H71C C71A H71D 108.4 . . ?
C73A C72A C71A 109.9(7) . . ?
C73A C72A H72C 109.7 . . ?
C71A C72A H72C 109.7 . . ?
C73A C72A H72D 109.7 . . ?
C71A C72A H72D 109.7 . . ?
H72C C72A H72D 108.2 . . ?
C74A C73A C72A 113.1(7) . . ?
C74A C73A H73C 109.0 . . ?
C72A C73A H73C 109.0 . . ?
C74A C73A H73D 109.0 . . ?
C72A C73A H73D 109.0 . . ?
H73C C73A H73D 107.8 . . ?
C73A C74A C75A 109.3(8) . . ?
C73A C74A H74C 109.8 . . ?
C75A C74A H74C 109.8 . . ?
C73A C74A H74D 109.8 . . ?
C75A C74A H74D 109.8 . . ?
H74C C74A H74D 108.3 . . ?
C76A C75A C74A 112.2(8) . . ?
C76A C75A H75C 109.2 . . ?
C74A C75A H75C 109.2 . . ?
C76A C75A H75D 109.2 . . ?
C74A C75A H75D 109.2 . . ?
H75C C75A H75D 107.9 . . ?
C75A C76A C77A 113.3(9) . . ?
C75A C76A H76C 108.9 . . ?
C77A C76A H76C 108.9 . . ?
C75A C76A H76D 108.9 . . ?
C77A C76A H76D 108.9 . . ?
H76C C76A H76D 107.7 . . ?
C78A C77A C76A 114.6(12) . . ?
C78A C77A H77C 108.6 . . ?
C76A C77A H77C 108.6 . . ?
C78A C77A H77D 108.6 . . ?
C76A C77A H77D 108.6 . . ?
H77C C77A H77D 107.6 . . ?
C77A C78A H78D 109.5 . . ?
C77A C78A H78E 109.5 . . ?
H78D C78A H78E 109.5 . . ?
C77A C78A H78F 109.5 . . ?
H78D C78A H78F 109.5 . . ?
H78E C78A H78F 109.5 . . ?
N13 C79 C80 111.9(5) . . ?
N13 C79 H79A 109.2 . . ?
C80 C79 H79A 109.2 . . ?
N13 C79 H79B 109.2 . . ?
C80 C79 H79B 109.2 . . ?
H79A C79 H79B 107.9 . . ?
C81 C80 C79 115.2(6) . . ?
C81 C80 H80A 108.5 . . ?
C79 C80 H80A 108.5 . . ?
C81 C80 H80B 108.5 . . ?
C79 C80 H80B 108.5 . . ?
H80A C80 H80B 107.5 . . ?
C80 C81 C82A 103.6(11) . . ?
C80 C81 C82 115.7(8) . . ?
C80 C81 H81A 108.4 . . ?
C82 C81 H81A 108.4 . . ?
C80 C81 H81B 108.4 . . ?
C82 C81 H81B 108.4 . . ?
H81A C81 H81B 107.4 . . ?
C80 C81 H81C 111.0 . . ?
C82A C81 H81C 111.0 . . ?
C80 C81 H81D 111.0 . . ?
C82A C81 H81D 111.0 . . ?
H81C C81 H81D 109.0 . . ?
C83 C82 C81 117.9(9) . . ?
C83 C82 H82A 107.8 . . ?
C81 C82 H82A 107.8 . . ?
C83 C82 H82B 107.8 . . ?
C81 C82 H82B 107.8 . . ?
H82A C82 H82B 107.2 . . ?
C82 C83 C84 110.1(8) . . ?
C82 C83 H83A 109.6 . . ?
C84 C83 H83A 109.6 . . ?
C82 C83 H83B 109.6 . . ?
C84 C83 H83B 109.6 . . ?
H83A C83 H83B 108.2 . . ?
C85 C84 C83 114.9(9) . . ?
C85 C84 H84A 108.5 . . ?
C83 C84 H84A 108.5 . . ?
C85 C84 H84B 108.5 . . ?
C83 C84 H84B 108.5 . . ?
H84A C84 H84B 107.5 . . ?
C84 C85 C86 108.9(9) . . ?
C84 C85 H85A 109.9 . . ?
C86 C85 H85A 109.9 . . ?
C84 C85 H85B 109.9 . . ?
C86 C85 H85B 109.9 . . ?
H85A C85 H85B 108.3 . . ?
C87 C86 C85 113.6(10) . . ?
C87 C86 H86A 108.8 . . ?
C85 C86 H86A 108.8 . . ?
C87 C86 H86B 108.8 . . ?
C85 C86 H86B 108.8 . . ?
H86A C86 H86B 107.7 . . ?
C86 C87 C88 108.0(9) . . ?
C86 C87 H87A 110.1 . . ?
C88 C87 H87A 110.1 . . ?
C86 C87 H87B 110.1 . . ?
C88 C87 H87B 110.1 . . ?
H87A C87 H87B 108.4 . . ?
C89 C88 C87 115.0(9) . . ?
C89 C88 H88A 108.5 . . ?
C87 C88 H88A 108.5 . . ?
C89 C88 H88B 108.5 . . ?
C87 C88 H88B 108.5 . . ?
H88A C88 H88B 107.5 . . ?
C88 C89 C90 109.8(11) . . ?
C88 C89 H89A 109.7 . . ?
C90 C89 H89A 109.7 . . ?
C88 C89 H89B 109.7 . . ?
C90 C89 H89B 109.7 . . ?
H89A C89 H89B 108.2 . . ?
C89 C90 H90A 109.5 . . ?
C89 C90 H90B 109.5 . . ?
H90A C90 H90B 109.5 . . ?
C89 C90 H90C 109.5 . . ?
H90A C90 H90C 109.5 . . ?
H90B C90 H90C 109.5 . . ?
C81 C82A C83A 110.2(10) . . ?
C81 C82A H82C 109.6 . . ?
C83A C82A H82C 109.6 . . ?
C81 C82A H82D 109.6 . . ?
C83A C82A H82D 109.6 . . ?
H82C C82A H82D 108.1 . . ?
C82A C83A C84A 106.9(10) . . ?
C82A C83A H83C 110.3 . . ?
C84A C83A H83C 110.3 . . ?
C82A C83A H83D 110.3 . . ?
C84A C83A H83D 110.3 . . ?
H83C C83A H83D 108.6 . . ?
C85A C84A C83A 110.9(10) . . ?
C85A C84A H84C 109.5 . . ?
C83A C84A H84C 109.5 . . ?
C85A C84A H84D 109.5 . . ?
C83A C84A H84D 109.5 . . ?
H84C C84A H84D 108.0 . . ?
C84A C85A C86A 108.1(10) . . ?
C84A C85A H85C 110.1 . . ?
C86A C85A H85C 110.1 . . ?
C84A C85A H85D 110.1 . . ?
C86A C85A H85D 110.1 . . ?
H85C C85A H85D 108.4 . . ?
C87A C86A C85A 106.7(10) . . ?
C87A C86A H86C 110.4 . . ?
C85A C86A H86C 110.4 . . ?
C87A C86A H86D 110.4 . . ?
C85A C86A H86D 110.4 . . ?
H86C C86A H86D 108.6 . . ?
C86A C87A C88A 111.5(11) . . ?
C86A C87A H87C 109.3 . . ?
C88A C87A H87C 109.3 . . ?
C86A C87A H87D 109.3 . . ?
C88A C87A H87D 109.3 . . ?
H87C C87A H87D 108.0 . . ?
C87A C88A C89A 108.2(11) . . ?
C87A C88A H88C 110.1 . . ?
C89A C88A H88C 110.1 . . ?
C87A C88A H88D 110.1 . . ?
C89A C88A H88D 110.1 . . ?
H88C C88A H88D 108.4 . . ?
C90A C89A C88A 109.7(12) . . ?
C90A C89A H89C 109.7 . . ?
C88A C89A H89C 109.7 . . ?
C90A C89A H89D 109.7 . . ?
C88A C89A H89D 109.7 . . ?
H89C C89A H89D 108.2 . . ?
C89A C90A H90D 109.5 . . ?
C89A C90A H90E 109.5 . . ?
H90D C90A H90E 109.5 . . ?
C89A C90A H90F 109.5 . . ?
H90D C90A H90F 109.5 . . ?
H90E C90A H90F 109.5 . . ?
C100 C92 H92A 109.5 . . ?
C100 C92 H92B 109.5 . . ?
H92A C92 H92B 109.5 . . ?
C100 C92 H92C 109.5 . . ?
H92A C92 H92C 109.5 . . ?
H92B C92 H92C 109.5 . . ?
N16 C93 C94 178.7(9) . . ?
C93 C94 H94A 109.5 . . ?
C93 C94 H94B 109.5 . . ?
H94A C94 H94B 109.5 . . ?
C93 C94 H94C 109.5 . . ?
H94A C94 H94C 109.5 . . ?
H94B C94 H94C 109.5 . . ?
N15 C100 C92 178.2(11) . . ?

loop_
_geom_bond_atom_site_label_1
_geom_bond_atom_site_label_2
_geom_bond_distance
_geom_bond_site_symmetry_2
_geom_bond_publ_flag
Co1 N5 2.087(5) . ?
Co1 N2 2.094(5) . ?
Co1 N4 2.106(4) . ?
Co1 N6 2.113(5) . ?
Co1 N1 2.119(5) . ?
Co1 N3 2.138(5) . ?
Co2 N7 1.950(7) . ?
Co2 N10 1.954(6) . ?
Co2 N8 1.977(7) . ?
Co2 N9 1.977(6) . ?
O1 C39 1.204(11) . ?
O2 C40 1.227(10) . ?
O3 C41 1.204(8) . ?
O4 C42 1.199(8) . ?
N1 C7 1.335(7) . ?
N1 C6 1.379(7) . ?
N2 C12 1.337(7) . ?
N2 C8 1.347(7) . ?
N3 C13 1.338(7) . ?
N3 C19 1.372(8) . ?
N6 C26 1.336(7) . ?
N6 C20 1.377(7) . ?
N4 C32 1.327(7) . ?
N4 C33 1.384(7) . ?
N7 C39 1.132(10) . ?
N8 C40 1.129(10) . ?
N9 C41 1.161(8) . ?
N10 C42 1.164(8) . ?
N11 C7 1.370(7) . ?
N11 C1 1.375(7) . ?
N11 C55 1.482(7) . ?
N12 C13 1.360(8) . ?
N12 C14 1.388(9) . ?
N12 C43 1.540(9) . ?
N13 C26 1.355(7) . ?
N13 C25 1.393(7) . ?
N13 C79 1.479(7) . ?
N14 C32 1.360(7) . ?
N14 C38 1.397(7) . ?
N14 C67 1.473(7) . ?
N5 C27 1.343(7) . ?
N5 C31 1.348(7) . ?
C1 C6 1.398(8) . ?
C1 C2 1.399(9) . ?
C2 C3 1.400(9) . ?
C2 H2 0.9500 . ?
C3 C4 1.406(9) . ?
C3 H3 0.9500 . ?
C4 C5 1.370(9) . ?
C4 H4 0.9500 . ?
C5 C6 1.411(8) . ?
C5 H5 0.9500 . ?
C7 C8 1.479(8) . ?
C8 C9 1.387(8) . ?
C9 C10 1.376(9) . ?
C9 H9 0.9500 . ?
C10 C11 1.381(9) . ?
C10 H10 0.9500 . ?
C11 C12 1.386(8) . ?
C11 H11 0.9500 . ?
C12 C13 1.492(8) . ?
C14 C15 1.385(10) . ?
C14 C19 1.414(10) . ?
C15 C16 1.381(11) . ?
C15 H15 0.9500 . ?
C16 C17 1.395(11) . ?
C16 H16 0.9500 . ?
C17 C18 1.384(10) . ?
C17 H17 0.9500 . ?
C18 C19 1.407(9) . ?
C18 H18 0.9500 . ?
C20 C25 1.390(8) . ?
C20 C21 1.397(8) . ?
C21 C22 1.375(8) . ?
C21 H21 0.9500 . ?
C22 C23 1.396(9) . ?
C22 H22 0.9500 . ?
C23 C24 1.374(9) . ?
C23 H23 0.9500 . ?
C24 C25 1.404(8) . ?
C24 H24 0.9500 . ?
C26 C27 1.480(8) . ?
C27 C28 1.394(8) . ?
C28 C29 1.380(9) . ?
C28 H28 0.9500 . ?
C29 C30 1.394(9) . ?
C29 H29 0.9500 . ?
C30 C31 1.386(8) . ?
C30 H30 0.9500 . ?
C31 C32 1.474(8) . ?
C33 C34 1.392(8) . ?
C33 C38 1.398(8) . ?
C34 C35 1.383(8) . ?
C34 H34 0.9500 . ?
C35 C36 1.402(9) . ?
C35 H35 0.9500 . ?
C36 C37 1.386(9) . ?
C36 H36 0.9500 . ?
C37 C38 1.398(8) . ?
C37 H37 0.9500 . ?
C43 C44 1.459(11) . ?
C43 H43A 0.9900 . ?
C43 H43B 0.9900 . ?
C44 C45 1.544(10) . ?
C44 H44A 0.9900 . ?
C44 H44B 0.9900 . ?
C45 C46 1.546(11) . ?
C45 H45A 0.9900 . ?
C45 H45B 0.9900 . ?
C46 C47 1.568(12) . ?
C46 H46A 0.9900 . ?
C46 H46B 0.9900 . ?
C47 C48 1.526(12) . ?
C47 H47A 0.9900 . ?
C47 H47B 0.9900 . ?
C48 C49 1.533(12) . ?
C48 H48A 0.9900 . ?
C48 H48B 0.9900 . ?
C49 C50 1.540(12) . ?
C49 H49A 0.9900 . ?
C49 H49B 0.9900 . ?
C50 C51 1.481(13) . ?
C50 H50A 0.9900 . ?
C50 H50B 0.9900 . ?
C51 C52 1.520(14) . ?
C51 H51A 0.9900 . ?
C51 H51B 0.9900 . ?
C52 C53 1.489(14) . ?
C52 H52A 0.9900 . ?
C52 H52B 0.9900 . ?
C53 C54 1.567(16) . ?
C53 H53A 0.9900 . ?
C53 H53B 0.9900 . ?
C54 H54A 0.9800 . ?
C54 H54B 0.9800 . ?
C54 H54C 0.9800 . ?
C55 C56 1.518(8) . ?
C55 H55A 0.9900 . ?
C55 H55B 0.9900 . ?
C56 C57 1.542(8) . ?
C56 H56A 0.9900 . ?
C56 H56B 0.9900 . ?
C57 C58A 1.539(5) . ?
C57 C58 1.540(5) . ?
C57 H57A 0.9905 . ?
C57 H57B 0.9902 . ?
C57 H57C 0.9908 . ?
C57 H57D 0.9905 . ?
C58 C59 1.538(4) . ?
C58 H58A 0.9900 . ?
C58 H58B 0.9900 . ?
C59 C60 1.539(5) . ?
C59 H59A 0.9900 . ?
C59 H59B 0.9900 . ?
C60 C61 1.516(15) . ?
C60 H60A 0.9900 . ?
C60 H60B 0.9900 . ?
C61 C62 1.542(5) . ?
C61 H61A 0.9900 . ?
C61 H61B 0.9900 . ?
C62 C63 1.538(5) . ?
C62 H62A 0.9900 . ?
C62 H62B 0.9900 . ?
C63 C64 1.543(5) . ?
C63 H63A 0.9900 . ?
C63 H63B 0.9900 . ?
C64 C65 1.540(5) . ?
C64 H64A 0.9900 . ?
C64 H64B 0.9900 . ?
C65 C66 1.542(5) . ?
C65 H65A 0.9900 . ?
C65 H65B 0.9900 . ?
C66 H66A 0.9800 . ?
C66 H66B 0.9800 . ?
C66 H66C 0.9800 . ?
C58A C59A 1.539(5) . ?
C58A H58C 0.9900 . ?
C58A H58D 0.9900 . ?
C59A C60A 1.539(5) . ?
C59A H59C 0.9900 . ?
C59A H59D 0.9900 . ?
C60A C61A 1.515(17) . ?
C60A H60C 0.9900 . ?
C60A H60D 0.9900 . ?
C61A C62A 1.540(5) . ?
C61A H61C 0.9900 . ?
C61A H61D 0.9900 . ?
C62A C63A 1.539(5) . ?
C62A H62C 0.9900 . ?
C62A H62D 0.9900 . ?
C63A C64A 1.540(5) . ?
C63A H63C 0.9900 . ?
C63A H63D 0.9900 . ?
C64A C65A 1.539(5) . ?
C64A H64C 0.9900 . ?
C64A H64D 0.9900 . ?
C65A C66A 1.541(5) . ?
C65A H65C 0.9900 . ?
C65A H65D 0.9900 . ?
C66A H66D 0.9800 . ?
C66A H66E 0.9800 . ?
C66A H66F 0.9800 . ?
C67 C68 1.504(10) . ?
C67 H67A 0.9900 . ?
C67 H67B 0.9900 . ?
C68 C69 1.464(11) . ?
C68 H68A 0.9900 . ?
C68 H68B 0.9900 . ?
C69 C70 1.580(11) . ?
C69 H69A 0.9900 . ?
C69 H69B 0.9900 . ?
C70 C71A 1.532(5) . ?
C70 C71 1.540(5) . ?
C70 H70A 0.9891 . ?
C70 H70B 0.9905 . ?
C70 H70C 0.9898 . ?
C70 H70D 0.9905 . ?
C71 C72 1.539(5) . ?
C71 H71A 0.9900 . ?
C71 H71B 0.9900 . ?
C72 C73 1.540(5) . ?
C72 H72A 0.9900 . ?
C72 H72B 0.9900 . ?
C73 C74 1.539(5) . ?
C73 H73A 0.9900 . ?
C73 H73B 0.9900 . ?
C74 C75 1.540(5) . ?
C74 H74A 0.9900 . ?
C74 H74B 0.9900 . ?
C75 C76 1.539(5) . ?
C75 H75A 0.9900 . ?
C75 H75B 0.9900 . ?
C76 C77 1.543(13) . ?
C76 H76A 0.9900 . ?
C76 H76B 0.9900 . ?
C77 C78 1.530(14) . ?
C77 H77A 0.9900 . ?
C77 H77B 0.9900 . ?
C78 H78A 0.9800 . ?
C78 H78B 0.9800 . ?
C78 H78C 0.9800 . ?
C71A C72A 1.540(5) . ?
C71A H71C 0.9900 . ?
C71A H71D 0.9900 . ?
C72A C73A 1.538(5) . ?
C72A H72C 0.9900 . ?
C72A H72D 0.9900 . ?
C73A C74A 1.537(5) . ?
C73A H73C 0.9900 . ?
C73A H73D 0.9900 . ?
C74A C75A 1.540(5) . ?
C74A H74C 0.9900 . ?
C74A H74D 0.9900 . ?
C75A C76A 1.536(5) . ?
C75A H75C 0.9900 . ?
C75A H75D 0.9900 . ?
C76A C77A 1.539(12) . ?
C76A H76C 0.9900 . ?
C76A H76D 0.9900 . ?
C77A C78A 1.525(13) . ?
C77A H77C 0.9900 . ?
C77A H77D 0.9900 . ?
C78A H78D 0.9800 . ?
C78A H78E 0.9800 . ?
C78A H78F 0.9800 . ?
C79 C80 1.533(10) . ?
C79 H79A 0.9900 . ?
C79 H79B 0.9900 . ?
C80 C81 1.495(11) . ?
C80 H80A 0.9900 . ?
C80 H80B 0.9900 . ?
C81 C82A 1.536(5) . ?
C81 C82 1.539(5) . ?
C81 H81A 0.9900 . ?
C81 H81B 0.9900 . ?
C81 H81C 0.9900 . ?
C81 H81D 0.9900 . ?
C82 C83 1.538(5) . ?
C82 H82A 0.9900 . ?
C82 H82B 0.9900 . ?
C83 C84 1.542(5) . ?
C83 H83A 0.9900 . ?
C83 H83B 0.9900 . ?
C84 C85 1.540(5) . ?
C84 H84A 0.9900 . ?
C84 H84B 0.9900 . ?
C85 C86 1.541(5) . ?
C85 H85A 0.9900 . ?
C85 H85B 0.9900 . ?
C86 C87 1.536(5) . ?
C86 H86A 0.9900 . ?
C86 H86B 0.9900 . ?
C87 C88 1.540(5) . ?
C87 H87A 0.9900 . ?
C87 H87B 0.9900 . ?
C88 C89 1.534(5) . ?
C88 H88A 0.9900 . ?
C88 H88B 0.9900 . ?
C89 C90 1.539(5) . ?
C89 H89A 0.9900 . ?
C89 H89B 0.9900 . ?
C90 H90A 0.9800 . ?
C90 H90B 0.9800 . ?
C90 H90C 0.9800 . ?
C82A C83A 1.540(5) . ?
C82A H82C 0.9900 . ?
C82A H82D 0.9900 . ?
C83A C84A 1.541(5) . ?
C83A H83C 0.9900 . ?
C83A H83D 0.9900 . ?
C84A C85A 1.537(5) . ?
C84A H84C 0.9900 . ?
C84A H84D 0.9900 . ?
C85A C86A 1.543(5) . ?
C85A H85C 0.9900 . ?
C85A H85D 0.9900 . ?
C86A C87A 1.535(5) . ?
C86A H86C 0.9900 . ?
C86A H86D 0.9900 . ?
C87A C88A 1.539(5) . ?
C87A H87C 0.9900 . ?
C87A H87D 0.9900 . ?
C88A C89A 1.540(5) . ?
C88A H88C 0.9900 . ?
C88A H88D 0.9900 . ?
C89A C90A 1.540(5) . ?
C89A H89C 0.9900 . ?
C89A H89D 0.9900 . ?
C90A H90D 0.9800 . ?
C90A H90E 0.9800 . ?
C90A H90F 0.9800 . ?
C92 C100 1.439(14) . ?
C92 H92A 0.9800 . ?
C92 H92B 0.9800 . ?
C92 H92C 0.9800 . ?
N16 C93 1.117(9) . ?
C93 C94 1.454(11) . ?
C94 H94A 0.9800 . ?
C94 H94B 0.9800 . ?
C94 H94C 0.9800 . ?
C100 N15 1.128(12) . ?

loop_
_geom_torsion_atom_site_label_1
_geom_torsion_atom_site_label_2
_geom_torsion_atom_site_label_3
_geom_torsion_atom_site_label_4
_geom_torsion
_geom_torsion_site_symmetry_1
_geom_torsion_site_symmetry_2
_geom_torsion_site_symmetry_3
_geom_torsion_site_symmetry_4
_geom_torsion_publ_flag
C7 N11 C1 C6 -2.0(6) . . . . ?
C55 N11 C1 C6 -175.7(5) . . . . ?
C7 N11 C1 C2 -179.6(6) . . . . ?
C55 N11 C1 C2 6.7(9) . . . . ?
N11 C1 C2 C3 178.0(6) . . . . ?
C6 C1 C2 C3 0.7(9) . . . . ?
C1 C2 C3 C4 -1.9(10) . . . . ?
C2 C3 C4 C5 2.2(10) . . . . ?
C3 C4 C5 C6 -1.0(9) . . . . ?
C7 N1 C6 C1 -1.9(6) . . . . ?
Co1 N1 C6 C1 163.6(4) . . . . ?
C7 N1 C6 C5 178.0(5) . . . . ?
Co1 N1 C6 C5 -16.4(9) . . . . ?
N11 C1 C6 N1 2.5(6) . . . . ?
C2 C1 C6 N1 -179.6(5) . . . . ?
N11 C1 C6 C5 -177.5(5) . . . . ?
C2 C1 C6 C5 0.5(8) . . . . ?
C4 C5 C6 N1 179.8(5) . . . . ?
C4 C5 C6 C1 -0.3(8) . . . . ?
C6 N1 C7 N11 0.7(6) . . . . ?
Co1 N1 C7 N11 -168.8(3) . . . . ?
C6 N1 C7 C8 -178.9(5) . . . . ?
Co1 N1 C7 C8 11.6(6) . . . . ?
C1 N11 C7 N1 0.8(6) . . . . ?
C55 N11 C7 N1 174.0(5) . . . . ?
C1 N11 C7 C8 -179.6(5) . . . . ?
C55 N11 C7 C8 -6.4(9) . . . . ?
C12 N2 C8 C9 -0.1(8) . . . . ?
Co1 N2 C8 C9 -173.6(4) . . . . ?
C12 N2 C8 C7 178.8(5) . . . . ?
Co1 N2 C8 C7 5.2(6) . . . . ?
N1 C7 C8 N2 -11.0(7) . . . . ?
N11 C7 C8 N2 169.5(5) . . . . ?
N1 C7 C8 C9 167.7(5) . . . . ?
N11 C7 C8 C9 -11.8(10) . . . . ?
N2 C8 C9 C10 -0.6(8) . . . . ?
C7 C8 C9 C10 -179.2(5) . . . . ?
C8 C9 C10 C11 1.6(8) . . . . ?
C9 C10 C11 C12 -2.0(9) . . . . ?
C8 N2 C12 C11 -0.3(8) . . . . ?
Co1 N2 C12 C11 173.2(4) . . . . ?
C8 N2 C12 C13 179.8(5) . . . . ?
Co1 N2 C12 C13 -6.7(6) . . . . ?
C10 C11 C12 N2 1.3(8) . . . . ?
C10 C11 C12 C13 -178.8(6) . . . . ?
C19 N3 C13 N12 -2.6(7) . . . . ?
Co1 N3 C13 N12 177.3(4) . . . . ?
C19 N3 C13 C12 -178.5(5) . . . . ?
Co1 N3 C13 C12 1.4(7) . . . . ?
C14 N12 C13 N3 3.9(8) . . . . ?
C43 N12 C13 N3 -168.0(7) . . . . ?
C14 N12 C13 C12 179.2(6) . . . . ?
C43 N12 C13 C12 7.3(12) . . . . ?
N2 C12 C13 N3 3.3(7) . . . . ?
C11 C12 C13 N3 -176.6(6) . . . . ?
N2 C12 C13 N12 -171.8(6) . . . . ?
C11 C12 C13 N12 8.3(11) . . . . ?
C13 N12 C14 C15 179.6(9) . . . . ?
C43 N12 C14 C15 -7.7(14) . . . . ?
C13 N12 C14 C19 -3.4(8) . . . . ?
C43 N12 C14 C19 169.3(6) . . . . ?
N12 C14 C15 C16 178.5(9) . . . . ?
C19 C14 C15 C16 1.9(14) . . . . ?
C14 C15 C16 C17 -2.5(15) . . . . ?
C15 C16 C17 C18 -0.1(14) . . . . ?
C16 C17 C18 C19 3.4(11) . . . . ?
C13 N3 C19 C18 178.1(6) . . . . ?
Co1 N3 C19 C18 -1.8(10) . . . . ?
C13 N3 C19 C14 0.3(7) . . . . ?
Co1 N3 C19 C14 -179.5(5) . . . . ?
C17 C18 C19 N3 178.6(6) . . . . ?
C17 C18 C19 C14 -3.9(9) . . . . ?
C15 C14 C19 N3 179.3(8) . . . . ?
N12 C14 C19 N3 2.0(8) . . . . ?
C15 C14 C19 C18 1.3(11) . . . . ?
N12 C14 C19 C18 -176.0(6) . . . . ?
C26 N6 C20 C25 -0.1(7) . . . . ?
Co1 N6 C20 C25 -164.7(5) . . . . ?
C26 N6 C20 C21 179.8(7) . . . . ?
Co1 N6 C20 C21 15.3(11) . . . . ?
N6 C20 C21 C22 178.9(6) . . . . ?
C25 C20 C21 C22 -1.2(9) . . . . ?
C20 C21 C22 C23 1.4(10) . . . . ?
C21 C22 C23 C24 0.1(11) . . . . ?
C22 C23 C24 C25 -1.8(11) . . . . ?
N6 C20 C25 N13 0.5(7) . . . . ?
C21 C20 C25 N13 -179.4(6) . . . . ?
N6 C20 C25 C24 179.4(6) . . . . ?
C21 C20 C25 C24 -0.6(10) . . . . ?
C26 N13 C25 C20 -0.7(7) . . . . ?
C79 N13 C25 C20 173.3(6) . . . . ?
C26 N13 C25 C24 -179.4(7) . . . . ?
C79 N13 C25 C24 -5.4(11) . . . . ?
C23 C24 C25 C20 2.0(10) . . . . ?
C23 C24 C25 N13 -179.5(7) . . . . ?
C20 N6 C26 N13 -0.4(7) . . . . ?
Co1 N6 C26 N13 168.5(4) . . . . ?
C20 N6 C26 C27 178.5(6) . . . . ?
Co1 N6 C26 C27 -12.6(7) . . . . ?
C25 N13 C26 N6 0.7(7) . . . . ?
C79 N13 C26 N6 -172.9(6) . . . . ?
C25 N13 C26 C27 -178.0(6) . . . . ?
C79 N13 C26 C27 8.3(11) . . . . ?
C31 N5 C27 C28 0.6(9) . . . . ?
Co1 N5 C27 C28 -179.6(5) . . . . ?
C31 N5 C27 C26 -178.2(5) . . . . ?
Co1 N5 C27 C26 1.6(7) . . . . ?
N6 C26 C27 N5 7.4(8) . . . . ?
N13 C26 C27 N5 -173.8(6) . . . . ?
N6 C26 C27 C28 -171.2(7) . . . . ?
N13 C26 C27 C28 7.5(12) . . . . ?
N5 C27 C28 C29 1.5(10) . . . . ?
C26 C27 C28 C29 -179.9(7) . . . . ?
C27 C28 C29 C30 -2.2(11) . . . . ?
C28 C29 C30 C31 0.8(11) . . . . ?
C27 N5 C31 C30 -2.1(9) . . . . ?
Co1 N5 C31 C30 178.1(5) . . . . ?
C27 N5 C31 C32 178.1(5) . . . . ?
Co1 N5 C31 C32 -1.7(6) . . . . ?
C29 C30 C31 N5 1.4(10) . . . . ?
C29 C30 C31 C32 -178.9(6) . . . . ?
C33 N4 C32 N14 0.5(7) . . . . ?
Co1 N4 C32 N14 174.6(4) . . . . ?
C33 N4 C32 C31 -178.9(5) . . . . ?
Co1 N4 C32 C31 -4.8(7) . . . . ?
C38 N14 C32 N4 -0.1(7) . . . . ?
C67 N14 C32 N4 -176.6(6) . . . . ?
C38 N14 C32 C31 179.2(6) . . . . ?
C67 N14 C32 C31 2.7(11) . . . . ?
N5 C31 C32 N4 4.3(8) . . . . ?
C30 C31 C32 N4 -175.5(6) . . . . ?
N5 C31 C32 N14 -175.0(6) . . . . ?
C30 C31 C32 N14 5.2(11) . . . . ?
C32 N4 C33 C34 177.2(7) . . . . ?
Co1 N4 C33 C34 5.2(11) . . . . ?
C32 N4 C33 C38 -0.7(7) . . . . ?
Co1 N4 C33 C38 -172.7(5) . . . . ?
N4 C33 C34 C35 -179.1(6) . . . . ?
C38 C33 C34 C35 -1.4(10) . . . . ?
C33 C34 C35 C36 1.0(10) . . . . ?
C34 C35 C36 C37 -0.6(12) . . . . ?
C35 C36 C37 C38 0.7(11) . . . . ?
C32 N14 C38 C37 -179.4(7) . . . . ?
C67 N14 C38 C37 -2.4(11) . . . . ?
C32 N14 C38 C33 -0.3(7) . . . . ?
C67 N14 C38 C33 176.7(6) . . . . ?
C36 C37 C38 N14 177.8(7) . . . . ?
C36 C37 C38 C33 -1.2(10) . . . . ?
N4 C33 C38 N14 0.6(7) . . . . ?
C34 C33 C38 N14 -177.5(6) . . . . ?
N4 C33 C38 C37 179.8(6) . . . . ?
C34 C33 C38 C37 1.6(10) . . . . ?
C13 N12 C43 C44 -97.9(9) . . . . ?
C14 N12 C43 C44 91.3(9) . . . . ?
N12 C43 C44 C45 178.7(6) . . . . ?
C43 C44 C45 C46 173.3(7) . . . . ?
C44 C45 C46 C47 178.7(7) . . . . ?
C45 C46 C47 C48 178.9(7) . . . . ?
C46 C47 C48 C49 179.7(7) . . . . ?
C47 C48 C49 C50 -178.4(7) . . . . ?
C48 C49 C50 C51 180.0(8) . . . . ?
C49 C50 C51 C52 -68.7(11) . . . . ?
C50 C51 C52 C53 -171.1(9) . . . . ?
C51 C52 C53 C54 -179.3(10) . . . . ?
C7 N11 C55 C56 -69.3(8) . . . . ?
C1 N11 C55 C56 102.9(6) . . . . ?
N11 C55 C56 C57 -164.2(5) . . . . ?
C55 C56 C57 C58A 73.4(13) . . . . ?
C55 C56 C57 C58 90.4(7) . . . . ?
C56 C57 C58 C59 -169.0(7) . . . . ?
C57 C58 C59 C60 176.9(9) . . . . ?
C58 C59 C60 C61 176.9(12) . . . . ?
C59 C60 C61 C62 179.9(14) . . . . ?
C60 C61 C62 C63 169.7(17) . . . . ?
C61 C62 C63 C64 179.3(19) . . . . ?
C62 C63 C64 C65 174(2) . . . . ?
C63 C64 C65 C66 -178(2) . . . . ?
C56 C57 C58A C59A -168.2(15) . . . . ?
C57 C58A C59A C60A -162(2) . . . . ?
C58A C59A C60A C61A 173(3) . . . . ?
C59A C60A C61A C62A -179(3) . . . . ?
C60A C61A C62A C63A 175(3) . . . . ?
C61A C62A C63A C64A 174(4) . . . . ?
C62A C63A C64A C65A 157(4) . . . . ?
C63A C64A C65A C66A 169(4) . . . . ?
C32 N14 C67 C68 105.0(8) . . . . ?
C38 N14 C67 C68 -71.1(8) . . . . ?
N14 C67 C68 C69 -68.7(8) . . . . ?
C67 C68 C69 C70 -180.0(7) . . . . ?
C68 C69 C70 C71A -173.3(10) . . . . ?
C68 C69 C70 C71 158(3) . . . . ?
C69 C70 C71 C72 -171(3) . . . . ?
C70 C71 C72 C73 -164(5) . . . . ?
C71 C72 C73 C74 177(5) . . . . ?
C72 C73 C74 C75 160(4) . . . . ?
C73 C74 C75 C76 112(5) . . . . ?
C74 C75 C76 C77 170(4) . . . . ?
C75 C76 C77 C78 151(5) . . . . ?
C69 C70 C71A C72A 177.5(12) . . . . ?
C70 C71A C72A C73A -176.5(15) . . . . ?
C71A C72A C73A C74A -178.8(19) . . . . ?
C72A C73A C74A C75A -173(2) . . . . ?
C73A C74A C75A C76A 175(2) . . . . ?
C74A C75A C76A C77A 178(2) . . . . ?
C75A C76A C77A C78A -62(2) . . . . ?
C26 N13 C79 C80 67.6(8) . . . . ?
C25 N13 C79 C80 -105.0(7) . . . . ?
N13 C79 C80 C81 56.0(8) . . . . ?
C79 C80 C81 C82A 170.0(16) . . . . ?
C79 C80 C81 C82 -177.0(10) . . . . ?
C80 C81 C82 C83 171.9(14) . . . . ?
C81 C82 C83 C84 176.8(19) . . . . ?
C82 C83 C84 C85 174.5(19) . . . . ?
C83 C84 C85 C86 -173(2) . . . . ?
C84 C85 C86 C87 -170(2) . . . . ?
C85 C86 C87 C88 154(2) . . . . ?
C86 C87 C88 C89 171.7(19) . . . . ?
C87 C88 C89 C90 -81(2) . . . . ?
C80 C81 C82A C83A 165(2) . . . . ?
C81 C82A C83A C84A -160(3) . . . . ?
C82A C83A C84A C85A -170(3) . . . . ?
C83A C84A C85A C86A 162(4) . . . . ?
C84A C85A C86A C87A 178(3) . . . . ?
C85A C86A C87A C88A -148(4) . . . . ?
C86A C87A C88A C89A 173(3) . . . . ?
C87A C88A C89A C90A -76(4) . . . . ?
